data_7016704
loop_
_publ_author_name
'Miao, Yan-Li'
'Liu, Jun-Liang'
'Li, Jin-Yan'
'Leng, Ji-Dong'
'Ou, Yong-Cong'
'Tong, Ming-Liang'

_publ_section_title
;
 Two novel Dy(8) and Dy(11) clusters with cubane
 [Dy(4)(\m(3)-OH)(4)](8+) units exhibiting slow magnetic relaxation
 behaviour.
;
_journal_issue 39
_journal_name_full 'Dalton transactions (Cambridge, England : 2003)'
_journal_page_first 10229
_journal_page_last 10236
_journal_paper_doi 10.1039/c1dt10613a
_journal_volume 40
_journal_year 2011
_chemical_formula_sum 'C102 H182 Cl2 Dy8 N24 O66'
_chemical_formula_weight 4171.62
_chemical_name_common 1.18H2O.18MeOH
_chemical_name_systematic
;
?
;
_space_group_IT_number 15
_symmetry_cell_setting monoclinic
_symmetry_space_group_name_Hall '-C 2yc'
_symmetry_space_group_name_H-M 'C 1 2/c 1'
_atom_sites_solution_hydrogens geom
_atom_sites_solution_primary direct
_atom_sites_solution_secondary difmap
_audit_creation_method SHELXL-97
_cell_angle_alpha 90.00
_cell_angle_beta 103.820(3)
_cell_angle_gamma 90.00
_cell_formula_units_Z 4
_cell_length_a 29.5071(10)
_cell_length_b 27.3584(8)
_cell_length_c 19.4323(6)
_cell_measurement_temperature 150(2)
_cell_volume 15232.9(9)
_computing_structure_refinement 'SHELXL-97 (Sheldrick, 1997)'
_computing_structure_solution 'SHELXS-97 (Sheldrick, 1990)'
_diffrn_ambient_temperature 150(2)
_diffrn_measured_fraction_theta_full 0.927
_diffrn_measured_fraction_theta_max 0.927
_diffrn_radiation_monochromator graphite
_diffrn_radiation_source 'fine-focus sealed tube'
_diffrn_radiation_type MoK\a
_diffrn_radiation_wavelength 0.71073
_diffrn_reflns_av_R_equivalents 0.0612
_diffrn_reflns_av_sigmaI/netI 0.1386
_diffrn_reflns_limit_h_max 33
_diffrn_reflns_limit_h_min -30
_diffrn_reflns_limit_k_max 28
_diffrn_reflns_limit_k_min -31
_diffrn_reflns_limit_l_max 11
_diffrn_reflns_limit_l_min -21
_diffrn_reflns_number 18614
_diffrn_reflns_theta_full 24.15
_diffrn_reflns_theta_max 24.15
_diffrn_reflns_theta_min 1.36
_exptl_absorpt_coefficient_mu 4.003
_exptl_absorpt_correction_T_max 0.7146
_exptl_absorpt_correction_T_min 0.4595
_exptl_absorpt_correction_type multi-scan
_exptl_crystal_colour yellow
_exptl_crystal_density_diffrn 1.819
_exptl_crystal_density_method 'not measured'
_exptl_crystal_description block
_exptl_crystal_F_000 8208
_exptl_crystal_size_max 0.23
_exptl_crystal_size_mid 0.17
_exptl_crystal_size_min 0.09
_platon_squeeze_details
;
;
_refine_diff_density_max 3.589
_refine_diff_density_min -0.982
_refine_ls_extinction_method none
_refine_ls_goodness_of_fit_ref 0.829
_refine_ls_hydrogen_treatment constr
_refine_ls_matrix_type full
_refine_ls_number_parameters 676
_refine_ls_number_reflns 11296
_refine_ls_number_restraints 163
_refine_ls_restrained_S_all 0.835
_refine_ls_R_factor_all 0.0994
_refine_ls_R_factor_gt 0.0644
_refine_ls_shift/su_max 0.001
_refine_ls_shift/su_mean 0.000
_refine_ls_structure_factor_coef Fsqd
_refine_ls_weighting_details 'calc w=1/[\s^2^(Fo^2^)+(0.0888P)^2^+0.0000P] where P=(Fo^2^+2Fc^2^)/3'
_refine_ls_weighting_scheme calc
_refine_ls_wR_factor_gt 0.1541
_refine_ls_wR_factor_ref 0.1629
_reflns_number_gt 5973
_reflns_number_total 11296
_reflns_threshold_expression >2sigma(I)
_cod_data_source_file c1dt10613a.txt
_cod_data_source_block complex1
_cod_original_cell_volume 15232.9(8)
_cod_original_sg_symbol_H-M C2/c
_cod_database_code 7016704

loop_
_symmetry_equiv_pos_as_xyz
'x, y, z'
'-x, y, -z+1/2'
'x+1/2, y+1/2, z'
'-x+1/2, y+1/2, -z+1/2'
'-x, -y, -z'
'x, -y, z-1/2'
'-x+1/2, -y+1/2, -z'
'x+1/2, -y+1/2, z-1/2'

loop_
_atom_site_label
_atom_site_type_symbol
_atom_site_fract_x
_atom_site_fract_y
_atom_site_fract_z
_atom_site_U_iso_or_equiv
_atom_site_adp_type
_atom_site_occupancy
_atom_site_symmetry_multiplicity
_atom_site_calc_flag
_atom_site_refinement_flags
Dy1 Dy 0.63854(3) 0.75731(3) 0.74753(4) 0.0496(2) Uani 1 1 d .
Dy2 Dy 0.56489(2) 0.83130(3) 0.59537(4) 0.0436(2) Uani 1 1 d .
Dy3 Dy 0.61059(3) 0.70379(3) 0.56085(4) 0.0568(2) Uani 1 1 d .
Dy4 Dy 0.51411(3) 0.72056(3) 0.65876(4) 0.0486(2) Uani 1 1 d .
O1 O 0.6286(3) 0.7776(3) 0.6247(4) 0.030(2) Uani 1 1 d .
H1O H 0.6533 0.7907 0.6180 0.036 Uiso 1 1 d R
O2 O 0.5649(3) 0.7862(3) 0.7024(4) 0.028(2) Uani 1 1 d .
H2O H 0.5554 0.8032 0.7326 0.033 Uiso 1 1 d R
O3 O 0.5947(3) 0.6945(3) 0.6707(4) 0.034(2) Uani 1 1 d .
H3O H 0.6000 0.6657 0.6870 0.040 Uiso 1 1 d R
O4 O 0.5416(2) 0.7527(3) 0.5656(4) 0.0257(19) Uani 1 1 d .
H4O H 0.5209 0.7517 0.5268 0.031 Uiso 1 1 d R
O5 O 0.5418(3) 0.6948(3) 0.7792(4) 0.030(2) Uani 1 1 d .
O6 O 0.6233(3) 0.8745(3) 0.6753(4) 0.037(2) Uani 1 1 d .
O7 O 0.4712(3) 0.7941(3) 0.6633(4) 0.030(2) Uani 1 1 d .
O8 O 0.6064(3) 0.7628(4) 0.4726(5) 0.042(2) Uani 1 1 d .
O9 O 0.7004(3) 0.7171(4) 0.7156(5) 0.051(3) Uani 1 1 d U
O10 O 0.5092(5) 0.6508(5) 0.5847(7) 0.114(5) Uani 1 1 d DU
O1W O 0.6214(3) 0.7997(3) 0.8473(4) 0.036(2) Uani 1 1 d .
H1WA H 0.6327 0.8284 0.8533 0.043 Uiso 1 1 d R
H1WB H 0.5919 0.7984 0.8413 0.043 Uiso 1 1 d R
O2W O 0.5004(3) 0.8405(3) 0.4922(4) 0.042(2) Uani 1 1 d .
H2WA H 0.5081 0.8342 0.4536 0.050 Uiso 1 1 d R
H2WB H 0.4758 0.8248 0.4942 0.050 Uiso 1 1 d R
O3W O 0.6328(4) 0.6203(4) 0.5894(6) 0.075(4) Uani 1 1 d .
H3WA H 0.6327 0.6136 0.6321 0.090 Uiso 1 1 d R
H3WB H 0.6131 0.6030 0.5605 0.090 Uiso 1 1 d R
O4W O 0.4444(3) 0.7254(4) 0.5575(4) 0.048(3) Uani 1 1 d .
H4WA H 0.4415 0.7524 0.5353 0.057 Uiso 1 1 d R
H4WB H 0.4439 0.7015 0.5293 0.057 Uiso 1 1 d R
N1 N 0.6809(4) 0.7109(5) 0.8557(5) 0.041(3) Uani 1 1 d .
N2 N 0.7146(4) 0.7931(4) 0.8191(5) 0.036(3) Uani 1 1 d .
N3 N 0.5898(4) 0.7007(4) 0.8053(5) 0.031(3) Uani 1 1 d .
N4 N 0.6552(3) 0.8461(4) 0.7238(5) 0.029(3) Uani 1 1 d .
N5 N 0.5300(3) 0.9145(4) 0.6093(5) 0.031(3) Uani 1 1 d .
N6 N 0.5859(3) 0.9021(4) 0.5234(5) 0.026(2) Uani 1 1 d .
N7 N 0.4890(3) 0.8343(4) 0.6440(5) 0.026(2) Uani 1 1 d .
N8 N 0.6007(3) 0.8087(5) 0.4881(5) 0.037(3) Uani 1 1 d .
N9 N 0.6816(4) 0.6866(4) 0.5093(7) 0.053(4) Uani 1 1 d D
N10 N 0.5946(4) 0.6589(4) 0.4480(6) 0.081(5) Uani 1 1 d D
N11 N 0.6950(4) 0.7084(4) 0.6466(6) 0.045(3) Uani 1 1 d U
N12 N 0.5350(5) 0.6519(4) 0.5329(8) 0.098(6) Uani 1 1 d DU
C1 C 0.6605(5) 0.6726(6) 0.8783(7) 0.046(4) Uani 1 1 d .
C2 C 0.6860(5) 0.6416(5) 0.9320(7) 0.042(4) Uani 1 1 d U
H2 H 0.6715 0.6141 0.9477 0.051 Uiso 1 1 calc R
C3 C 0.7315(6) 0.6518(6) 0.9608(8) 0.056(4) Uani 1 1 d U
H3 H 0.7491 0.6297 0.9945 0.068 Uiso 1 1 calc R
C4 C 0.7545(6) 0.6946(7) 0.9429(8) 0.061(5) Uani 1 1 d .
C5 C 0.7251(5) 0.7236(7) 0.8846(7) 0.050(4) Uani 1 1 d .
C6 C 0.7426(5) 0.7659(6) 0.8673(7) 0.036(3) Uani 1 1 d .
C7 C 0.7876(5) 0.7810(6) 0.9023(7) 0.039(3) Uani 1 1 d U
C8 C 0.8014(4) 0.8270(7) 0.8864(6) 0.050(5) Uani 1 1 d .
H8 H 0.8317 0.8384 0.9090 0.060 Uiso 1 1 calc R
C9 C 0.7721(5) 0.8566(6) 0.8384(7) 0.050(4) Uani 1 1 d .
H9 H 0.7818 0.8881 0.8274 0.060 Uiso 1 1 calc R
C10 C 0.7276(4) 0.8388(6) 0.8062(6) 0.036(4) Uani 1 1 d .
C11 C 0.7995(5) 0.7120(8) 0.9729(8) 0.064(6) Uani 1 1 d .
H11 H 0.8196 0.6923 1.0074 0.077 Uiso 1 1 calc R
C12 C 0.8150(6) 0.7528(7) 0.9568(9) 0.058(4) Uani 1 1 d U
H12 H 0.8449 0.7641 0.9815 0.070 Uiso 1 1 calc R
C13 C 0.6094(5) 0.6680(6) 0.8485(7) 0.043(4) Uani 1 1 d .
H13 H 0.5920 0.6417 0.8612 0.051 Uiso 1 1 calc R
C14 C 0.6932(5) 0.8669(6) 0.7533(6) 0.041(4) Uani 1 1 d .
H14 H 0.6995 0.8996 0.7417 0.049 Uiso 1 1 calc R
C15 C 0.4966(4) 0.9207(5) 0.6464(6) 0.026(3) Uani 1 1 d .
C16 C 0.4828(4) 0.9668(5) 0.6609(7) 0.037(3) Uani 1 1 d .
H16 H 0.4596 0.9702 0.6871 0.045 Uiso 1 1 calc R
C17 C 0.5011(4) 1.0071(5) 0.6392(7) 0.035(3) Uani 1 1 d .
H17 H 0.4921 1.0387 0.6514 0.043 Uiso 1 1 calc R
C18 C 0.5340(4) 1.0015(5) 0.5976(7) 0.038(3) Uani 1 1 d .
C19 C 0.5473(4) 0.9560(5) 0.5846(7) 0.029(3) Uani 1 1 d U
C20 C 0.5769(4) 0.9480(5) 0.5365(7) 0.033(3) Uani 1 1 d .
C21 C 0.5921(4) 0.9881(6) 0.5057(7) 0.039(4) Uani 1 1 d .
C22 C 0.6169(4) 0.9776(6) 0.4522(7) 0.042(4) Uani 1 1 d U
H22 H 0.6280 1.0038 0.4286 0.050 Uiso 1 1 calc R
C23 C 0.6248(4) 0.9310(5) 0.4349(7) 0.038(3) Uani 1 1 d .
H23 H 0.6401 0.9241 0.3981 0.045 Uiso 1 1 calc R
C24 C 0.6099(4) 0.8933(4) 0.4726(6) 0.026(3) Uani 1 1 d U
C25 C 0.5526(5) 1.0430(5) 0.5684(7) 0.042(4) Uani 1 1 d .
H25 H 0.5461 1.0753 0.5815 0.051 Uiso 1 1 calc R
C26 C 0.5795(4) 1.0357(5) 0.5222(8) 0.043(4) Uani 1 1 d .
H26 H 0.5901 1.0630 0.5002 0.051 Uiso 1 1 calc R
C27 C 0.4770(4) 0.8756(5) 0.6626(6) 0.030(3) Uani 1 1 d .
H27 H 0.4537 0.8768 0.6888 0.036 Uiso 1 1 calc R
C28 C 0.6160(4) 0.8428(6) 0.4550(7) 0.044(4) Uani 1 1 d .
H28 H 0.6314 0.8350 0.4187 0.053 Uiso 1 1 calc R
C29 C 0.7244(6) 0.6954(5) 0.5463(8) 0.061(5) Uani 1 1 d D
C30 C 0.7648(6) 0.6917(5) 0.5189(11) 0.081(6) Uani 1 1 d D
H30 H 0.7951 0.6984 0.5474 0.097 Uiso 1 1 calc R
C31 C 0.7580(7) 0.6784(5) 0.4502(11) 0.087(6) Uani 1 1 d DU
H31 H 0.7838 0.6755 0.4292 0.104 Uiso 1 1 calc R
C32 C 0.7143(8) 0.6691(5) 0.4115(11) 0.088(6) Uani 1 1 d DU
C33 C 0.6751(6) 0.6730(4) 0.4404(9) 0.070(5) Uani 1 1 d DU
C34 C 0.6270(5) 0.6571(4) 0.4056(8) 0.084(6) Uani 1 1 d DU
C35 C 0.6180(6) 0.6359(5) 0.3379(8) 0.114(8) Uani 1 1 d DU
C36 C 0.5731(7) 0.6162(5) 0.3150(9) 0.123(9) Uani 1 1 d DU
H36 H 0.5655 0.6017 0.2692 0.147 Uiso 1 1 calc R
C37 C 0.5384(6) 0.6158(6) 0.3531(10) 0.149(11) Uani 1 1 d DU
H37 H 0.5086 0.6015 0.3354 0.179 Uiso 1 1 calc R
C38 C 0.5515(5) 0.6381(5) 0.4192(9) 0.111(8) Uani 1 1 d DU
C39 C 0.6974(9) 0.6445(6) 0.3346(12) 0.113(8) Uani 1 1 d DU
H39 H 0.7202 0.6394 0.3081 0.135 Uiso 1 1 calc R
C40 C 0.6560(9) 0.6315(6) 0.3070(13) 0.117(8) Uani 1 1 d DU
H40 H 0.6502 0.6174 0.2611 0.140 Uiso 1 1 calc R
C41 C 0.7295(5) 0.7065(6) 0.6204(8) 0.051(4) Uani 1 1 d U
H41 H 0.7597 0.7125 0.6497 0.062 Uiso 1 1 calc R
C42 C 0.5219(7) 0.6360(5) 0.4698(9) 0.117(8) Uani 1 1 d DU
H42 H 0.4916 0.6221 0.4549 0.140 Uiso 1 1 calc R
Cl1 Cl 0.65225(13) 0.89905(15) 0.9153(2) 0.0534(10) Uani 1 1 d .
O5W O 0.6099(3) 0.9478(4) 0.7664(5) 0.059(3) Uani 1 1 d .
O6W O 0.5057(3) 0.8562(4) 0.3536(5) 0.053(3) Uani 1 1 d .

loop_
_atom_site_aniso_label
_atom_site_aniso_U_11
_atom_site_aniso_U_22
_atom_site_aniso_U_33
_atom_site_aniso_U_23
_atom_site_aniso_U_13
_atom_site_aniso_U_12
Dy1 0.0446(4) 0.0700(5) 0.0360(4) 0.0042(4) 0.0128(3) 0.0181(4)
Dy2 0.0354(4) 0.0608(5) 0.0360(4) 0.0056(4) 0.0112(3) 0.0069(4)
Dy3 0.0610(5) 0.0677(5) 0.0484(5) 0.0010(4) 0.0265(4) 0.0141(4)
Dy4 0.0495(5) 0.0612(5) 0.0381(4) 0.0014(4) 0.0163(3) 0.0021(4)
O1 0.014(4) 0.051(5) 0.028(5) -0.004(4) 0.013(4) 0.010(4)
O2 0.032(5) 0.048(5) 0.005(4) 0.001(4) 0.009(3) 0.010(4)
O3 0.035(5) 0.039(5) 0.030(5) -0.004(4) 0.014(4) 0.010(4)
O4 0.011(4) 0.039(5) 0.027(5) 0.011(4) 0.004(3) 0.011(4)
O5 0.036(5) 0.036(5) 0.021(5) 0.001(4) 0.010(4) 0.019(4)
O6 0.025(5) 0.050(6) 0.031(5) 0.002(5) -0.003(4) 0.000(4)
O7 0.024(5) 0.036(5) 0.030(5) 0.011(4) 0.009(4) 0.007(4)
O8 0.046(6) 0.055(7) 0.027(5) 0.004(5) 0.010(4) 0.010(5)
O9 0.044(5) 0.078(6) 0.035(5) -0.012(5) 0.017(4) 0.043(5)
O10 0.103(8) 0.086(8) 0.137(9) -0.052(7) -0.001(7) 0.009(7)
O1W 0.027(5) 0.063(6) 0.023(5) 0.000(5) 0.019(4) 0.013(4)
O2W 0.024(5) 0.069(7) 0.028(5) 0.001(5) 0.000(4) -0.005(5)
O3W 0.110(10) 0.064(7) 0.063(8) 0.002(6) 0.045(7) 0.025(7)
O4W 0.050(6) 0.073(7) 0.021(5) -0.004(5) 0.011(4) -0.005(5)
N1 0.039(7) 0.078(9) 0.011(5) 0.003(6) 0.014(5) 0.034(7)
N2 0.034(6) 0.058(8) 0.019(6) 0.000(6) 0.014(5) 0.011(6)
N3 0.035(6) 0.040(6) 0.016(5) 0.011(5) 0.000(5) 0.021(5)
N4 0.005(5) 0.056(7) 0.026(6) -0.004(5) 0.006(4) 0.007(5)
N5 0.013(5) 0.058(7) 0.019(5) 0.006(5) -0.003(4) 0.001(5)
N6 0.007(5) 0.031(6) 0.032(6) 0.015(5) -0.013(4) -0.001(4)
N7 0.018(5) 0.028(6) 0.035(6) 0.008(5) 0.009(5) 0.008(5)
N8 0.018(6) 0.076(9) 0.015(6) -0.003(6) 0.000(5) 0.013(6)
N9 0.046(8) 0.078(10) 0.040(8) 0.013(7) 0.016(6) 0.028(7)
N10 0.075(11) 0.097(12) 0.060(10) -0.042(9) -0.006(8) 0.039(9)
N11 0.033(6) 0.059(7) 0.046(6) 0.000(5) 0.014(5) 0.023(5)
N12 0.078(8) 0.105(9) 0.120(10) -0.030(8) 0.039(8) 0.008(7)
C1 0.044(9) 0.066(11) 0.023(7) 0.008(8) 0.000(7) 0.035(8)
C2 0.048(7) 0.051(7) 0.032(6) 0.004(6) 0.015(6) 0.012(6)
C3 0.060(8) 0.060(8) 0.048(7) 0.001(7) 0.010(6) 0.027(7)
C4 0.077(13) 0.086(13) 0.027(8) -0.012(9) 0.027(9) 0.041(11)
C5 0.029(8) 0.097(13) 0.024(8) 0.005(9) 0.008(6) 0.042(9)
C6 0.032(8) 0.058(10) 0.021(7) 0.010(7) 0.012(6) 0.027(7)
C7 0.026(6) 0.055(7) 0.034(7) -0.006(6) 0.005(5) 0.017(6)
C8 0.020(7) 0.111(14) 0.013(7) -0.024(8) -0.007(6) 0.031(9)
C9 0.037(9) 0.090(12) 0.024(8) -0.012(8) 0.008(7) 0.014(8)
C10 0.013(6) 0.079(12) 0.018(7) -0.004(7) 0.007(5) 0.022(7)
C11 0.025(9) 0.134(19) 0.028(8) -0.002(10) -0.006(7) 0.044(10)
C12 0.051(8) 0.075(9) 0.051(8) -0.001(7) 0.017(7) 0.014(7)
C13 0.042(8) 0.061(10) 0.027(8) 0.010(8) 0.013(6) 0.015(8)
C14 0.042(9) 0.068(10) 0.021(7) -0.006(7) 0.023(7) 0.014(8)
C15 0.018(6) 0.040(8) 0.018(6) 0.008(6) 0.000(5) 0.000(6)
C16 0.030(8) 0.060(10) 0.022(7) 0.002(7) 0.007(6) -0.004(7)
C17 0.030(8) 0.040(8) 0.032(8) -0.013(7) 0.000(6) -0.009(6)
C18 0.025(7) 0.056(9) 0.027(7) 0.008(7) -0.003(6) -0.010(7)
C19 0.028(3) 0.029(3) 0.028(3) 0.0003(10) 0.0065(12) 0.0004(10)
C20 0.022(7) 0.045(9) 0.026(7) 0.015(7) -0.008(6) -0.007(6)
C21 0.009(6) 0.063(11) 0.039(8) 0.012(8) -0.007(6) -0.002(7)
C22 0.034(6) 0.057(8) 0.037(7) 0.018(6) 0.015(5) -0.013(6)
C23 0.017(7) 0.058(10) 0.036(8) 0.010(7) 0.002(6) -0.008(7)
C24 0.026(3) 0.026(3) 0.026(3) 0.0005(10) 0.0054(12) 0.0006(10)
C25 0.041(9) 0.045(9) 0.042(9) 0.011(7) 0.012(7) 0.010(7)
C26 0.032(8) 0.042(9) 0.048(9) 0.028(8) -0.003(7) -0.004(7)
C27 0.013(6) 0.055(10) 0.021(7) 0.018(7) 0.002(5) 0.003(6)
C28 0.013(6) 0.104(13) 0.018(7) 0.009(8) 0.006(5) -0.007(8)
C29 0.062(11) 0.094(13) 0.034(9) 0.014(9) 0.026(9) 0.033(10)
C30 0.058(12) 0.097(15) 0.092(16) -0.008(13) 0.025(11) 0.026(11)
C31 0.077(9) 0.108(10) 0.084(10) 0.001(8) 0.038(8) 0.013(8)
C32 0.087(9) 0.105(10) 0.080(9) -0.009(8) 0.035(8) 0.018(8)
C33 0.078(9) 0.083(9) 0.057(8) -0.008(7) 0.030(7) 0.031(7)
C34 0.090(9) 0.084(9) 0.070(9) -0.017(8) 0.004(8) 0.015(8)
C35 0.109(11) 0.127(12) 0.110(11) -0.021(9) 0.031(9) 0.010(9)
C36 0.125(12) 0.127(12) 0.111(12) -0.020(9) 0.020(9) 0.003(9)
C37 0.145(14) 0.147(14) 0.148(14) -0.012(9) 0.020(9) 0.009(9)
C38 0.119(11) 0.102(11) 0.103(11) -0.009(9) 0.010(9) 0.008(9)
C39 0.116(11) 0.133(12) 0.105(11) -0.013(9) 0.056(9) 0.016(9)
C40 0.121(11) 0.129(12) 0.102(11) -0.015(9) 0.028(9) 0.009(9)
C41 0.043(7) 0.064(8) 0.047(7) 0.009(6) 0.011(6) 0.013(6)
C42 0.111(11) 0.131(12) 0.120(12) 0.000(9) 0.051(9) 0.011(9)
Cl1 0.049(2) 0.063(3) 0.048(2) -0.007(2) 0.0118(18) 0.014(2)
O5W 0.038(6) 0.084(8) 0.052(7) 0.000(6) 0.006(5) 0.029(6)
O6W 0.051(6) 0.081(8) 0.029(5) 0.014(5) 0.015(5) 0.016(6)

loop_
_atom_type_symbol
_atom_type_description
_atom_type_scat_dispersion_real
_atom_type_scat_dispersion_imag
_atom_type_scat_source
C C 0.0033 0.0016 'International Tables Vol C Tables 4.2.6.8 and 6.1.1.4'
H H 0.0000 0.0000 'International Tables Vol C Tables 4.2.6.8 and 6.1.1.4'
N N 0.0061 0.0033 'International Tables Vol C Tables 4.2.6.8 and 6.1.1.4'
O O 0.0106 0.0060 'International Tables Vol C Tables 4.2.6.8 and 6.1.1.4'
Cl Cl 0.1484 0.1585 'International Tables Vol C Tables 4.2.6.8 and 6.1.1.4'
Dy Dy -0.1892 4.4098 'International Tables Vol C Tables 4.2.6.8 and 6.1.1.4'

loop_
_geom_angle_atom_site_label_1
_geom_angle_atom_site_label_2
_geom_angle_atom_site_label_3
_geom_angle
_geom_angle_site_symmetry_1
_geom_angle_site_symmetry_3
O2 Dy1 O9 142.5(3) . .
O2 Dy1 O1 70.0(2) . .
O9 Dy1 O1 76.3(3) . .
O2 Dy1 O1W 77.3(3) . .
O9 Dy1 O1W 139.9(3) . .
O1 Dy1 O1W 133.5(3) . .
O2 Dy1 O3 72.0(3) . .
O9 Dy1 O3 80.8(3) . .
O1 Dy1 O3 68.4(3) . .
O1W Dy1 O3 130.4(3) . .
O2 Dy1 N1 137.2(3) . .
O9 Dy1 N1 73.8(3) . .
O1 Dy1 N1 149.9(3) . .
O1W Dy1 N1 74.3(3) . .
O3 Dy1 N1 104.0(4) . .
O2 Dy1 N2 135.5(3) . .
O9 Dy1 N2 71.5(3) . .
O1 Dy1 N2 109.8(3) . .
O1W Dy1 N2 72.6(3) . .
O3 Dy1 N2 151.5(3) . .
N1 Dy1 N2 62.6(4) . .
O2 Dy1 N4 78.9(3) . .
O9 Dy1 N4 101.8(3) . .
O1 Dy1 N4 65.3(3) . .
O1W Dy1 N4 76.9(3) . .
O3 Dy1 N4 131.3(3) . .
N1 Dy1 N4 123.7(4) . .
N2 Dy1 N4 63.0(3) . .
O2 Dy1 N3 78.1(3) . .
O9 Dy1 N3 112.9(4) . .
O1 Dy1 N3 129.1(3) . .
O1W Dy1 N3 71.9(3) . .
O3 Dy1 N3 64.4(3) . .
N1 Dy1 N3 63.0(4) . .
N2 Dy1 N3 120.7(3) . .
N4 Dy1 N3 144.5(3) . .
O2 Dy1 Dy4 35.8(2) . .
O9 Dy1 Dy4 119.1(3) . .
O1 Dy1 Dy4 74.61(19) . .
O1W Dy1 Dy4 97.3(2) . .
O3 Dy1 Dy4 38.82(18) . .
N1 Dy1 Dy4 118.6(3) . .
N2 Dy1 Dy4 169.4(2) . .
N4 Dy1 Dy4 112.2(2) . .
N3 Dy1 Dy4 56.9(2) . .
O2 Dy1 Dy2 37.10(18) . .
O9 Dy1 Dy2 112.4(2) . .
O1 Dy1 Dy2 36.20(17) . .
O1W Dy1 Dy2 100.3(2) . .
O3 Dy1 Dy2 77.2(2) . .
N1 Dy1 Dy2 173.8(2) . .
N2 Dy1 Dy2 119.1(3) . .
N4 Dy1 Dy2 56.6(2) . .
N3 Dy1 Dy2 112.8(2) . .
Dy4 Dy1 Dy2 58.516(19) . .
O2 Dy1 Dy3 78.29(19) . .
O9 Dy1 Dy3 64.7(2) . .
O1 Dy1 Dy3 36.4(2) . .
O1W Dy1 Dy3 155.4(2) . .
O3 Dy1 Dy3 35.30(19) . .
N1 Dy1 Dy3 123.5(3) . .
N2 Dy1 Dy3 129.2(2) . .
N4 Dy1 Dy3 101.6(2) . .
N3 Dy1 Dy3 99.7(2) . .
Dy4 Dy1 Dy3 60.06(2) . .
Dy2 Dy1 Dy3 60.79(2) . .
O4 Dy2 O6 140.3(3) . .
O4 Dy2 O1 69.4(3) . .
O6 Dy2 O1 74.7(3) . .
O4 Dy2 O2 71.1(3) . .
O6 Dy2 O2 80.8(3) . .
O1 Dy2 O2 68.6(3) . .
O4 Dy2 O2W 76.1(3) . .
O6 Dy2 O2W 143.4(3) . .
O1 Dy2 O2W 133.7(3) . .
O2 Dy2 O2W 127.1(3) . .
O4 Dy2 N5 139.8(3) . .
O6 Dy2 N5 74.4(3) . .
O1 Dy2 N5 149.0(3) . .
O2 Dy2 N5 106.5(3) . .
O2W Dy2 N5 74.8(3) . .
O4 Dy2 N6 132.3(3) . .
O6 Dy2 N6 75.1(3) . .
O1 Dy2 N6 108.9(3) . .
O2 Dy2 N6 155.4(3) . .
O2W Dy2 N6 73.3(3) . .
N5 Dy2 N6 62.3(3) . .
O4 Dy2 N8 74.4(3) . .
O6 Dy2 N8 105.8(3) . .
O1 Dy2 N8 66.1(3) . .
O2 Dy2 N8 130.1(3) . .
O2W Dy2 N8 75.7(3) . .
N5 Dy2 N8 123.1(4) . .
N6 Dy2 N8 63.1(4) . .
O4 Dy2 N7 83.7(3) . .
O6 Dy2 N7 107.5(3) . .
O1 Dy2 N7 129.3(3) . .
O2 Dy2 N7 62.2(3) . .
O2W Dy2 N7 74.1(3) . .
N5 Dy2 N7 62.1(3) . .
N6 Dy2 N7 120.8(3) . .
N8 Dy2 N7 146.2(3) . .
O4 Dy2 Dy4 36.67(19) . .
O6 Dy2 Dy4 118.8(2) . .
O1 Dy2 Dy4 76.8(2) . .
O2 Dy2 Dy4 38.41(19) . .
O2W Dy2 Dy4 93.4(2) . .
N5 Dy2 Dy4 119.3(2) . .
N6 Dy2 Dy4 166.0(2) . .
N8 Dy2 Dy4 110.0(3) . .
N7 Dy2 Dy4 57.4(2) . .
O4 Dy2 Dy1 77.17(19) . .
O6 Dy2 Dy1 64.0(2) . .
O1 Dy2 Dy1 37.13(19) . .
O2 Dy2 Dy1 34.68(18) . .
O2W Dy2 Dy1 152.5(2) . .
N5 Dy2 Dy1 124.4(2) . .
N6 Dy2 Dy1 131.40(19) . .
N8 Dy2 Dy1 103.2(2) . .
N7 Dy2 Dy1 96.6(2) . .
Dy4 Dy2 Dy1 60.65(2) . .
O4 Dy2 Dy3 37.12(17) . .
O6 Dy2 Dy3 109.8(2) . .
O1 Dy2 Dy3 35.2(2) . .
O2 Dy2 Dy3 76.06(19) . .
O2W Dy2 Dy3 100.8(2) . .
N5 Dy2 Dy3 175.6(2) . .
N6 Dy2 Dy3 116.8(2) . .
N8 Dy2 Dy3 54.9(3) . .
N7 Dy2 Dy3 117.0(2) . .
Dy4 Dy2 Dy3 60.39(2) . .
Dy1 Dy2 Dy3 59.71(2) . .
O3 Dy3 O8 140.2(3) . .
O3 Dy3 O1 71.2(3) . .
O8 Dy3 O1 76.2(3) . .
O3 Dy3 O3W 77.7(3) . .
O8 Dy3 O3W 142.1(3) . .
O1 Dy3 O3W 132.5(4) . .
O3 Dy3 O4 70.8(3) . .
O8 Dy3 O4 75.7(3) . .
O1 Dy3 O4 66.4(3) . .
O3W Dy3 O4 133.8(3) . .
O3 Dy3 N10 137.1(4) . .
O8 Dy3 N10 74.0(3) . .
O1 Dy3 N10 150.0(3) . .
O3W Dy3 N10 73.5(4) . .
O4 Dy3 N10 108.8(3) . .
O3 Dy3 N9 134.8(3) . .
O8 Dy3 N9 75.3(3) . .
O1 Dy3 N9 105.0(3) . .
O3W Dy3 N9 73.3(3) . .
O4 Dy3 N9 150.9(3) . .
N10 Dy3 N9 64.0(4) . .
O3 Dy3 N12 77.2(4) . .
O8 Dy3 N12 109.4(4) . .
O1 Dy3 N12 130.8(3) . .
O3W Dy3 N12 72.7(4) . .
O4 Dy3 N12 68.1(3) . .
N10 Dy3 N12 64.4(4) . .
N9 Dy3 N12 124.0(4) . .
O3 Dy3 N11 78.0(3) . .
O8 Dy3 N11 107.8(4) . .
O1 Dy3 N11 64.4(3) . .
O3W Dy3 N11 74.7(4) . .
O4 Dy3 N11 127.8(3) . .
N10 Dy3 N11 122.4(4) . .
N9 Dy3 N11 61.5(4) . .
N12 Dy3 N11 142.4(4) . .
O3 Dy3 Dy4 37.8(2) . .
O8 Dy3 Dy4 111.6(2) . .
O1 Dy3 Dy4 74.71(18) . .
O3W Dy3 Dy4 101.2(3) . .
O4 Dy3 Dy4 36.01(18) . .
N10 Dy3 Dy4 119.9(3) . .
N9 Dy3 Dy4 172.5(2) . .
N12 Dy3 Dy4 57.4(3) . .
N11 Dy3 Dy4 112.5(2) . .
O3 Dy3 Dy1 37.6(2) . .
O8 Dy3 Dy1 113.2(2) . .
O1 Dy3 Dy1 37.1(2) . .
O3W Dy3 Dy1 99.2(3) . .
O4 Dy3 Dy1 75.39(19) . .
N10 Dy3 Dy1 172.6(2) . .
N9 Dy3 Dy1 115.4(3) . .
N12 Dy3 Dy1 112.9(3) . .
N11 Dy3 Dy1 55.0(2) . .
Dy4 Dy3 Dy1 59.78(2) . .
O3 Dy3 Dy2 77.4(2) . .
O8 Dy3 Dy2 62.9(2) . .
O1 Dy3 Dy2 34.91(18) . .
O3W Dy3 Dy2 155.0(3) . .
O4 Dy3 Dy2 34.20(19) . .
N10 Dy3 Dy2 127.3(2) . .
N9 Dy3 Dy2 125.8(2) . .
N12 Dy3 Dy2 102.3(2) . .
N11 Dy3 Dy2 99.3(3) . .
Dy4 Dy3 Dy2 58.010(19) . .
Dy1 Dy3 Dy2 59.50(2) . .
O4 Dy4 O2 71.4(3) . .
O4 Dy4 O5 157.3(3) . 2_656
O2 Dy4 O5 120.2(3) . 2_656
O4 Dy4 O10 79.3(4) . .
O2 Dy4 O10 140.3(4) . .
O5 Dy4 O10 96.9(4) 2_656 .
O4 Dy4 O7 89.8(3) . .
O2 Dy4 O7 69.1(3) . .
O5 Dy4 O7 78.0(3) 2_656 .
O10 Dy4 O7 138.0(4) . .
O4 Dy4 O5 140.4(3) . .
O2 Dy4 O5 80.4(3) . .
O5 Dy4 O5 62.1(4) 2_656 .
O10 Dy4 O5 108.2(4) . .
O7 Dy4 O5 105.8(3) . .
O4 Dy4 O3 70.8(3) . .
O2 Dy4 O3 70.5(3) . .
O5 Dy4 O3 130.2(3) 2_656 .
O10 Dy4 O3 74.9(4) . .
O7 Dy4 O3 139.0(3) . .
O5 Dy4 O3 73.9(3) . .
O4 Dy4 O4W 75.0(3) . .
O2 Dy4 O4W 125.3(3) . .
O5 Dy4 O4W 82.8(3) 2_656 .
O10 Dy4 O4W 69.1(4) . .
O7 Dy4 O4W 68.9(3) . .
O5 Dy4 O4W 144.5(3) . .
O3 Dy4 O4W 133.9(3) . .
O4 Dy4 Dy2 36.0(2) . .
O2 Dy4 Dy2 39.48(17) . .
O5 Dy4 Dy2 142.7(2) 2_656 .
O10 Dy4 Dy2 115.2(3) . .
O7 Dy4 Dy2 65.48(19) . .
O5 Dy4 Dy2 119.6(2) . .
O3 Dy4 Dy2 79.0(2) . .
O4W Dy4 Dy2 91.0(2) . .
O4 Dy4 Dy1 76.95(19) . .
O2 Dy4 Dy1 34.35(19) . .
O5 Dy4 Dy1 124.2(2) 2_656 .
O10 Dy4 Dy1 113.6(3) . .
O7 Dy4 Dy1 102.9(2) . .
O5 Dy4 Dy1 64.3(2) . .
O3 Dy4 Dy1 38.7(2) . .
O4W Dy4 Dy1 150.7(2) . .
Dy2 Dy4 Dy1 60.83(2) . .
O4 Dy4 Dy3 38.37(17) . .
O2 Dy4 Dy3 77.55(18) . .
O5 Dy4 Dy3 155.7(2) 2_656 .
O10 Dy4 Dy3 62.9(3) . .
O7 Dy4 Dy3 125.81(19) . .
O5 Dy4 Dy3 109.32(19) . .
O3 Dy4 Dy3 35.4(2) . .
O4W Dy4 Dy3 100.7(2) . .
Dy2 Dy4 Dy3 61.60(2) . .
Dy1 Dy4 Dy3 60.16(2) . .
O4 Dy4 Dy4 156.0(2) . 2_656
O2 Dy4 Dy4 85.86(17) . 2_656
O5 Dy4 Dy4 36.67(19) 2_656 2_656
O10 Dy4 Dy4 124.5(3) . 2_656
O7 Dy4 Dy4 74.44(19) . 2_656
O5 Dy4 Dy4 36.31(18) . 2_656
O3 Dy4 Dy4 109.5(2) . 2_656
O4W Dy4 Dy4 114.3(2) . 2_656
Dy2 Dy4 Dy4 120.037(19) . 2_656
Dy1 Dy4 Dy4 88.85(3) . 2_656
Dy3 Dy4 Dy4 144.64(4) . 2_656
Dy2 O1 Dy3 109.9(3) . .
Dy2 O1 Dy1 106.7(3) . .
Dy3 O1 Dy1 106.5(3) . .
Dy2 O1 H1O 111.3 . .
Dy3 O1 H1O 112.0 . .
Dy1 O1 H1O 110.3 . .
Dy1 O2 Dy4 109.9(3) . .
Dy1 O2 Dy2 108.2(3) . .
Dy4 O2 Dy2 102.1(3) . .
Dy1 O2 H2O 111.5 . .
Dy4 O2 H2O 112.3 . .
Dy2 O2 H2O 112.4 . .
Dy3 O3 Dy1 107.1(3) . .
Dy3 O3 Dy4 106.8(3) . .
Dy1 O3 Dy4 102.5(3) . .
Dy3 O3 H3O 112.8 . .
Dy1 O3 H3O 113.8 . .
Dy4 O3 H3O 113.1 . .
Dy2 O4 Dy4 107.4(3) . .
Dy2 O4 Dy3 108.7(3) . .
Dy4 O4 Dy3 105.6(3) . .
Dy2 O4 H4O 111.4 . .
Dy4 O4 H4O 111.5 . .
Dy3 O4 H4O 112.0 . .
N3 O5 Dy4 123.3(6) . 2_656
N3 O5 Dy4 113.7(6) . .
Dy4 O5 Dy4 107.0(3) 2_656 .
N4 O6 Dy2 115.8(7) . .
N7 O7 Dy4 116.4(6) . .
N8 O8 Dy3 118.7(7) . .
N11 O9 Dy1 115.9(7) . .
N12 O10 Dy4 117.1(9) . .
Dy1 O1W H1WA 113.8 . .
Dy1 O1W H1WB 105.8 . .
H1WA O1W H1WB 114.3 . .
Dy2 O2W H2WA 112.7 . .
Dy2 O2W H2WB 114.8 . .
H2WA O2W H2WB 110.4 . .
Dy3 O3W H3WA 111.4 . .
Dy3 O3W H3WB 105.7 . .
H3WA O3W H3WB 111.2 . .
Dy4 O4W H4WA 114.3 . .
Dy4 O4W H4WB 110.8 . .
H4WA O4W H4WB 110.8 . .
C1 N1 C5 122.6(12) . .
C1 N1 Dy1 119.8(9) . .
C5 N1 Dy1 117.4(10) . .
C6 N2 C10 119.7(12) . .
C6 N2 Dy1 119.6(10) . .
C10 N2 Dy1 120.6(8) . .
C13 N3 O5 114.9(11) . .
C13 N3 Dy1 120.3(9) . .
O5 N3 Dy1 122.7(6) . .
C14 N4 O6 115.7(11) . .
C14 N4 Dy1 122.5(9) . .
O6 N4 Dy1 121.8(7) . .
C15 N5 C19 117.3(11) . .
C15 N5 Dy2 122.0(8) . .
C19 N5 Dy2 120.5(8) . .
C20 N6 C24 118.1(10) . .
C20 N6 Dy2 122.0(8) . .
C24 N6 Dy2 119.8(8) . .
C27 N7 O7 120.8(10) . .
C27 N7 Dy2 116.7(8) . .
O7 N7 Dy2 120.6(7) . .
C28 N8 O8 120.3(11) . .
C28 N8 Dy2 119.1(10) . .
O8 N8 Dy2 120.4(8) . .
C29 N9 C33 118.5(13) . .
C29 N9 Dy3 121.3(10) . .
C33 N9 Dy3 119.9(11) . .
C38 N10 C34 115.9(13) . .
C38 N10 Dy3 121.9(10) . .
C34 N10 Dy3 121.9(10) . .
C41 N11 O9 120.4(13) . .
C41 N11 Dy3 118.7(11) . .
O9 N11 Dy3 120.7(7) . .
C42 N12 O10 126.5(16) . .
C42 N12 Dy3 116.0(12) . .
O10 N12 Dy3 116.7(11) . .
N1 C1 C2 120.6(14) . .
N1 C1 C13 115.8(12) . .
C2 C1 C13 123.3(15) . .
C3 C2 C1 118.8(15) . .
C3 C2 H2 120.6 . .
C1 C2 H2 120.6 . .
C2 C3 C4 123.2(15) . .
C2 C3 H3 118.4 . .
C4 C3 H3 118.4 . .
C11 C4 C3 129.2(16) . .
C11 C4 C5 117.4(17) . .
C3 C4 C5 113.4(16) . .
N1 C5 C6 120.9(13) . .
N1 C5 C4 121.1(16) . .
C6 C5 C4 117.6(15) . .
N2 C6 C5 116.7(13) . .
N2 C6 C7 122.6(14) . .
C5 C6 C7 120.6(13) . .
C8 C7 C12 121.5(15) . .
C8 C7 C6 117.1(13) . .
C12 C7 C6 121.0(16) . .
C9 C8 C7 121.2(14) . .
C9 C8 H8 119.4 . .
C7 C8 H8 119.4 . .
C8 C9 C10 118.0(16) . .
C8 C9 H9 121.0 . .
C10 C9 H9 121.0 . .
N2 C10 C9 121.1(13) . .
N2 C10 C14 115.7(12) . .
C9 C10 C14 123.0(15) . .
C12 C11 C4 123.8(17) . .
C12 C11 H11 118.1 . .
C4 C11 H11 118.1 . .
C11 C12 C7 119.5(17) . .
C11 C12 H12 120.3 . .
C7 C12 H12 120.3 . .
N3 C13 C1 117.2(14) . .
N3 C13 H13 121.4 . .
C1 C13 H13 121.4 . .
N4 C14 C10 117.8(14) . .
N4 C14 H14 121.1 . .
C10 C14 H14 121.1 . .
N5 C15 C16 120.5(11) . .
N5 C15 C27 113.1(12) . .
C16 C15 C27 126.3(11) . .
C17 C16 C15 122.0(13) . .
C17 C16 H16 119.0 . .
C15 C16 H16 119.0 . .
C16 C17 C18 118.4(13) . .
C16 C17 H17 120.8 . .
C18 C17 H17 120.8 . .
C19 C18 C17 118.6(12) . .
C19 C18 C25 120.0(13) . .
C17 C18 C25 121.4(14) . .
C18 C19 N5 123.1(11) . .
C18 C19 C20 120.7(12) . .
N5 C19 C20 115.7(11) . .
N6 C20 C21 125.1(13) . .
N6 C20 C19 116.8(11) . .
C21 C20 C19 118.1(13) . .
C20 C21 C26 120.5(13) . .
C20 C21 C22 115.5(14) . .
C26 C21 C22 123.7(13) . .
C23 C22 C21 121.0(12) . .
C23 C22 H22 119.5 . .
C21 C22 H22 119.5 . .
C22 C23 C24 118.2(13) . .
C22 C23 H23 120.9 . .
C24 C23 H23 120.9 . .
N6 C24 C23 122.0(12) . .
N6 C24 C28 117.2(11) . .
C23 C24 C28 120.7(12) . .
C26 C25 C18 119.1(14) . .
C26 C25 H25 120.4 . .
C18 C25 H25 120.4 . .
C25 C26 C21 121.2(13) . .
C25 C26 H26 119.4 . .
C21 C26 H26 119.4 . .
N7 C27 C15 123.7(11) . .
N7 C27 H27 118.1 . .
C15 C27 H27 118.1 . .
N8 C28 C24 120.0(12) . .
N8 C28 H28 120.0 . .
C24 C28 H28 120.0 . .
N9 C29 C30 124.4(16) . .
N9 C29 C41 116.0(13) . .
C30 C29 C41 119.5(17) . .
C31 C30 C29 116.7(19) . .
C31 C30 H30 121.6 . .
C29 C30 H30 121.6 . .
C32 C31 C30 119.9(19) . .
C32 C31 H31 120.1 . .
C30 C31 H31 120.1 . .
C31 C32 C33 121.9(19) . .
C31 C32 C39 129.8(19) . .
C33 C32 C39 107.6(18) . .
N9 C33 C32 118.7(17) . .
N9 C33 C34 115.0(14) . .
C32 C33 C34 125.8(16) . .
N10 C34 C35 124.3(14) . .
N10 C34 C33 115.7(14) . .
C35 C34 C33 119.5(13) . .
C40 C35 C36 128.6(19) . .
C40 C35 C34 116.7(17) . .
C36 C35 C34 114.1(15) . .
C37 C36 C35 126.2(17) . .
C37 C36 H36 116.9 . .
C35 C36 H36 116.9 . .
C38 C37 C36 114.2(16) . .
C38 C37 H37 122.9 . .
C36 C37 H37 122.9 . .
N10 C38 C37 125.4(15) . .
N10 C38 C42 112.5(16) . .
C37 C38 C42 121.7(16) . .
C40 C39 C32 125(2) . .
C40 C39 H39 117.7 . .
C32 C39 H39 117.7 . .
C39 C40 C35 126(2) . .
C39 C40 H40 117.1 . .
C35 C40 H40 117.1 . .
N11 C41 C29 121.1(15) . .
N11 C41 H41 119.4 . .
C29 C41 H41 119.4 . .
N12 C42 C38 122.8(18) . .
N12 C42 H42 118.6 . .
C38 C42 H42 118.6 . .

loop_
_geom_bond_atom_site_label_1
_geom_bond_atom_site_label_2
_geom_bond_distance
_geom_bond_site_symmetry_2
Dy1 O2 2.280(8) .
Dy1 O9 2.339(8) .
Dy1 O1 2.399(8) .
Dy1 O1W 2.415(8) .
Dy1 O3 2.434(8) .
Dy1 N1 2.518(11) .
Dy1 N2 2.538(11) .
Dy1 N4 2.542(11) .
Dy1 N3 2.548(11) .
Dy1 Dy4 3.8001(11) .
Dy1 Dy2 3.8069(10) .
Dy1 Dy3 3.8150(11) .
Dy2 O4 2.288(8) .
Dy2 O6 2.346(8) .
Dy2 O1 2.347(7) .
Dy2 O2 2.418(7) .
Dy2 O2W 2.426(8) .
Dy2 N5 2.540(11) .
Dy2 N6 2.552(10) .
Dy2 N8 2.627(10) .
Dy2 N7 2.633(9) .
Dy2 Dy4 3.7179(11) .
Dy2 Dy3 3.8561(11) .
Dy3 O3 2.307(8) .
Dy3 O8 2.336(9) .
Dy3 O1 2.363(8) .
Dy3 O3W 2.403(11) .
Dy3 O4 2.456(7) .
Dy3 N10 2.458(12) .
Dy3 N9 2.572(12) .
Dy3 N12 2.591(16) .
Dy3 N11 2.648(12) .
Dy3 Dy4 3.8110(10) .
Dy4 O4 2.326(7) .
Dy4 O2 2.362(8) .
Dy4 O5 2.373(7) 2_656
Dy4 O10 2.373(12) .
Dy4 O7 2.391(8) .
Dy4 O5 2.393(8) .
Dy4 O3 2.440(8) .
Dy4 O4W 2.486(9) .
Dy4 Dy4 3.8312(15) 2_656
O1 H1O 0.8500 .
O2 H2O 0.8501 .
O3 H3O 0.8498 .
O4 H4O 0.8499 .
O5 N3 1.395(13) .
O5 Dy4 2.373(7) 2_656
O6 N4 1.398(12) .
O7 N7 1.310(12) .
O8 N8 1.312(15) .
O9 N11 1.333(14) .
O10 N12 1.399(9) .
O1W H1WA 0.8497 .
O1W H1WB 0.8500 .
O2W H2WA 0.8501 .
O2W H2WB 0.8499 .
O3W H3WA 0.8501 .
O3W H3WB 0.8500 .
O4W H4WA 0.8500 .
O4W H4WB 0.8500 .
N1 C1 1.334(19) .
N1 C5 1.337(18) .
N2 C6 1.321(16) .
N2 C10 1.348(18) .
N3 C13 1.266(16) .
N4 C14 1.268(16) .
N5 C15 1.363(15) .
N5 C19 1.377(16) .
N6 C20 1.319(17) .
N6 C24 1.367(15) .
N7 C27 1.262(16) .
N8 C28 1.275(18) .
N9 C29 1.318(19) .
N9 C33 1.36(2) .
N10 C38 1.385(9) .
N10 C34 1.402(9) .
N11 C41 1.243(17) .
N12 C42 1.271(10) .
C1 C2 1.416(19) .
C1 C13 1.486(19) .
C2 C3 1.35(2) .
C2 H2 0.9500 .
C3 C4 1.44(2) .
C3 H3 0.9500 .
C4 C11 1.40(2) .
C4 C5 1.48(2) .
C5 C6 1.34(2) .
C6 C7 1.399(19) .
C7 C8 1.38(2) .
C7 C12 1.40(2) .
C8 C9 1.37(2) .
C8 H8 0.9500 .
C9 C10 1.401(19) .
C9 H9 0.9500 .
C10 C14 1.477(18) .
C11 C12 1.27(2) .
C11 H11 0.9500 .
C12 H12 0.9500 .
C13 H13 0.9500 .
C14 H14 0.9500 .
C15 C16 1.377(19) .
C15 C27 1.428(18) .
C16 C17 1.339(19) .
C16 H16 0.9500 .
C17 C18 1.412(18) .
C17 H17 0.9500 .
C18 C19 1.349(19) .
C18 C25 1.437(19) .
C19 C20 1.441(18) .
C20 C21 1.375(18) .
C21 C26 1.41(2) .
C21 C22 1.437(19) .
C22 C23 1.35(2) .
C22 H22 0.9500 .
C23 C24 1.397(17) .
C23 H23 0.9500 .
C24 C28 1.44(2) .
C25 C26 1.348(19) .
C25 H25 0.9500 .
C26 H26 0.9500 .
C27 H27 0.9500 .
C28 H28 0.9500 .
C29 C30 1.42(2) .
C29 C41 1.45(2) .
C30 C31 1.35(3) .
C30 H30 0.9500 .
C31 C32 1.35(3) .
C31 H31 0.9500 .
C32 C33 1.41(2) .
C32 C39 1.60(3) .
C33 C34 1.49(2) .
C34 C35 1.404(9) .
C35 C40 1.40(3) .
C35 C36 1.403(10) .
C36 C37 1.398(10) .
C36 H36 0.9500 .
C37 C38 1.390(10) .
C37 H37 0.9500 .
C38 C42 1.465(10) .
C39 C40 1.26(3) .
C39 H39 0.9500 .
C40 H40 0.9500 .
C41 H41 0.9500 .
C42 H42 0.9500 .

loop_
_geom_torsion_atom_site_label_1
_geom_torsion_atom_site_label_2
_geom_torsion_atom_site_label_3
_geom_torsion_atom_site_label_4
_geom_torsion
_geom_torsion_site_symmetry_1
_geom_torsion_site_symmetry_4
O2 Dy1 Dy2 O4 -75.2(4) . .
O9 Dy1 Dy2 O4 76.0(3) . .
O1 Dy1 Dy2 O4 72.7(4) . .
O1W Dy1 Dy2 O4 -127.7(3) . .
O3 Dy1 Dy2 O4 1.8(3) . .
N1 Dy1 Dy2 O4 -99(3) . .
N2 Dy1 Dy2 O4 156.6(3) . .
N4 Dy1 Dy2 O4 165.6(3) . .
N3 Dy1 Dy2 O4 -53.1(3) . .
Dy4 Dy1 Dy2 O4 -35.35(18) . .
Dy3 Dy1 Dy2 O4 35.50(18) . .
O2 Dy1 Dy2 O6 113.0(4) . .
O9 Dy1 Dy2 O6 -95.7(4) . .
O1 Dy1 Dy2 O6 -99.0(4) . .
O1W Dy1 Dy2 O6 60.6(3) . .
O3 Dy1 Dy2 O6 -170.0(3) . .
N1 Dy1 Dy2 O6 89(3) . .
N2 Dy1 Dy2 O6 -15.1(3) . .
N4 Dy1 Dy2 O6 -6.1(3) . .
N3 Dy1 Dy2 O6 135.2(3) . .
Dy4 Dy1 Dy2 O6 152.9(2) . .
Dy3 Dy1 Dy2 O6 -136.2(2) . .
O2 Dy1 Dy2 O1 -147.9(5) . .
O9 Dy1 Dy2 O1 3.3(4) . .
O1W Dy1 Dy2 O1 159.7(4) . .
O3 Dy1 Dy2 O1 -70.9(4) . .
N1 Dy1 Dy2 O1 -172(3) . .
N2 Dy1 Dy2 O1 83.9(4) . .
N4 Dy1 Dy2 O1 92.9(4) . .
N3 Dy1 Dy2 O1 -125.8(4) . .
Dy4 Dy1 Dy2 O1 -108.0(3) . .
Dy3 Dy1 Dy2 O1 -37.2(3) . .
O9 Dy1 Dy2 O2 151.2(4) . .
O1 Dy1 Dy2 O2 147.9(5) . .
O1W Dy1 Dy2 O2 -52.4(4) . .
O3 Dy1 Dy2 O2 77.0(4) . .
N1 Dy1 Dy2 O2 -24(3) . .
N2 Dy1 Dy2 O2 -128.1(4) . .
N4 Dy1 Dy2 O2 -119.1(4) . .
N3 Dy1 Dy2 O2 22.2(4) . .
Dy4 Dy1 Dy2 O2 39.9(3) . .
Dy3 Dy1 Dy2 O2 110.7(3) . .
O2 Dy1 Dy2 O2W -61.3(6) . .
O9 Dy1 Dy2 O2W 89.9(5) . .
O1 Dy1 Dy2 O2W 86.6(6) . .
O1W Dy1 Dy2 O2W -113.7(5) . .
O3 Dy1 Dy2 O2W 15.7(5) . .
N1 Dy1 Dy2 O2W -85(3) . .
N2 Dy1 Dy2 O2W 170.6(5) . .
N4 Dy1 Dy2 O2W 179.6(5) . .
N3 Dy1 Dy2 O2W -39.1(5) . .
Dy4 Dy1 Dy2 O2W -21.4(5) . .
Dy3 Dy1 Dy2 O2W 49.4(5) . .
O2 Dy1 Dy2 N5 67.3(4) . .
O9 Dy1 Dy2 N5 -141.5(4) . .
O1 Dy1 Dy2 N5 -144.8(4) . .
O1W Dy1 Dy2 N5 14.9(3) . .
O3 Dy1 Dy2 N5 144.3(3) . .
N1 Dy1 Dy2 N5 43(3) . .
N2 Dy1 Dy2 N5 -60.8(4) . .
N4 Dy1 Dy2 N5 -51.8(4) . .
N3 Dy1 Dy2 N5 89.5(4) . .
Dy4 Dy1 Dy2 N5 107.2(3) . .
Dy3 Dy1 Dy2 N5 178.0(3) . .
O2 Dy1 Dy2 N6 148.8(5) . .
O9 Dy1 Dy2 N6 -59.9(4) . .
O1 Dy1 Dy2 N6 -63.2(5) . .
O1W Dy1 Dy2 N6 96.4(4) . .
O3 Dy1 Dy2 N6 -134.2(4) . .
N1 Dy1 Dy2 N6 125(3) . .
N2 Dy1 Dy2 N6 20.7(4) . .
N4 Dy1 Dy2 N6 29.7(4) . .
N3 Dy1 Dy2 N6 171.0(4) . .
Dy4 Dy1 Dy2 N6 -171.3(3) . .
Dy3 Dy1 Dy2 N6 -100.4(3) . .
O2 Dy1 Dy2 N8 -145.6(4) . .
O9 Dy1 Dy2 N8 5.6(4) . .
O1 Dy1 Dy2 N8 2.3(4) . .
O1W Dy1 Dy2 N8 162.0(4) . .
O3 Dy1 Dy2 N8 -68.6(3) . .
N1 Dy1 Dy2 N8 -170(3) . .
N2 Dy1 Dy2 N8 86.3(4) . .
N4 Dy1 Dy2 N8 95.3(4) . .
N3 Dy1 Dy2 N8 -123.4(4) . .
Dy4 Dy1 Dy2 N8 -105.7(3) . .
Dy3 Dy1 Dy2 N8 -34.9(3) . .
O2 Dy1 Dy2 N7 6.8(4) . .
O9 Dy1 Dy2 N7 158.0(4) . .
O1 Dy1 Dy2 N7 154.7(4) . .
O1W Dy1 Dy2 N7 -45.7(3) . .
O3 Dy1 Dy2 N7 83.7(3) . .
N1 Dy1 Dy2 N7 -17(3) . .
N2 Dy1 Dy2 N7 -121.4(3) . .
N4 Dy1 Dy2 N7 -112.4(3) . .
N3 Dy1 Dy2 N7 28.9(3) . .
Dy4 Dy1 Dy2 N7 46.6(2) . .
Dy3 Dy1 Dy2 N7 117.5(2) . .
O2 Dy1 Dy2 Dy4 -39.9(3) . .
O9 Dy1 Dy2 Dy4 111.3(3) . .
O1 Dy1 Dy2 Dy4 108.0(3) . .
O1W Dy1 Dy2 Dy4 -92.3(2) . .
O3 Dy1 Dy2 Dy4 37.11(18) . .
N1 Dy1 Dy2 Dy4 -64(3) . .
N2 Dy1 Dy2 Dy4 -168.0(2) . .
N4 Dy1 Dy2 Dy4 -159.0(2) . .
N3 Dy1 Dy2 Dy4 -17.7(3) . .
Dy3 Dy1 Dy2 Dy4 70.85(2) . .
O2 Dy1 Dy2 Dy3 -110.7(3) . .
O9 Dy1 Dy2 Dy3 40.5(3) . .
O1 Dy1 Dy2 Dy3 37.2(3) . .
O1W Dy1 Dy2 Dy3 -163.2(2) . .
O3 Dy1 Dy2 Dy3 -33.74(18) . .
N1 Dy1 Dy2 Dy3 -135(3) . .
N2 Dy1 Dy2 Dy3 121.1(2) . .
N4 Dy1 Dy2 Dy3 130.1(2) . .
N3 Dy1 Dy2 Dy3 -88.6(3) . .
Dy4 Dy1 Dy2 Dy3 -70.85(2) . .
O2 Dy1 Dy3 O3 -75.3(4) . .
O9 Dy1 Dy3 O3 111.2(5) . .
O1 Dy1 Dy3 O3 -147.4(4) . .
O1W Dy1 Dy3 O3 -67.3(6) . .
N1 Dy1 Dy3 O3 64.3(5) . .
N2 Dy1 Dy3 O3 144.3(5) . .
N4 Dy1 Dy3 O3 -151.1(4) . .
N3 Dy1 Dy3 O3 0.3(4) . .
Dy4 Dy1 Dy3 O3 -42.1(3) . .
Dy2 Dy1 Dy3 O3 -110.4(3) . .
O2 Dy1 Dy3 O8 69.2(3) . .
O9 Dy1 Dy3 O8 -104.4(4) . .
O1 Dy1 Dy3 O8 -3.0(4) . .
O1W Dy1 Dy3 O8 77.1(6) . .
O3 Dy1 Dy3 O8 144.4(4) . .
N1 Dy1 Dy3 O8 -151.3(4) . .
N2 Dy1 Dy3 O8 -71.3(4) . .
N4 Dy1 Dy3 O8 -6.7(3) . .
N3 Dy1 Dy3 O8 144.8(3) . .
Dy4 Dy1 Dy3 O8 102.4(2) . .
Dy2 Dy1 Dy3 O8 34.0(2) . .
O2 Dy1 Dy3 O1 72.1(4) . .
O9 Dy1 Dy3 O1 -101.4(4) . .
O1W Dy1 Dy3 O1 80.1(6) . .
O3 Dy1 Dy3 O1 147.4(4) . .
N1 Dy1 Dy3 O1 -148.3(4) . .
N2 Dy1 Dy3 O1 -68.3(5) . .
N4 Dy1 Dy3 O1 -3.7(3) . .
N3 Dy1 Dy3 O1 147.7(4) . .
Dy4 Dy1 Dy3 O1 105.3(3) . .
Dy2 Dy1 Dy3 O1 37.0(3) . .
O2 Dy1 Dy3 O3W -130.9(4) . .
O9 Dy1 Dy3 O3W 55.6(4) . .
O1 Dy1 Dy3 O3W 157.0(4) . .
O1W Dy1 Dy3 O3W -122.9(6) . .
O3 Dy1 Dy3 O3W -55.6(4) . .
N1 Dy1 Dy3 O3W 8.7(4) . .
N2 Dy1 Dy3 O3W 88.7(5) . .
N4 Dy1 Dy3 O3W 153.2(4) . .
N3 Dy1 Dy3 O3W -55.3(4) . .
Dy4 Dy1 Dy3 O3W -97.7(3) . .
Dy2 Dy1 Dy3 O3W -166.1(3) . .
O2 Dy1 Dy3 O4 2.2(3) . .
O9 Dy1 Dy3 O4 -171.4(4) . .
O1 Dy1 Dy3 O4 -70.0(3) . .
O1W Dy1 Dy3 O4 10.1(6) . .
O3 Dy1 Dy3 O4 77.4(4) . .
N1 Dy1 Dy3 O4 141.7(4) . .
N2 Dy1 Dy3 O4 -138.3(4) . .
N4 Dy1 Dy3 O4 -73.7(3) . .
N3 Dy1 Dy3 O4 77.8(3) . .
Dy4 Dy1 Dy3 O4 35.35(19) . .
Dy2 Dy1 Dy3 O4 -33.03(18) . .
O2 Dy1 Dy3 N10 -123(2) . .
O9 Dy1 Dy3 N10 64(2) . .
O1 Dy1 Dy3 N10 165(2) . .
O1W Dy1 Dy3 N10 -115(2) . .
O3 Dy1 Dy3 N10 -48(2) . .
N1 Dy1 Dy3 N10 17(2) . .
N2 Dy1 Dy3 N10 97(2) . .
N4 Dy1 Dy3 N10 161(2) . .
N3 Dy1 Dy3 N10 -47(2) . .
Dy4 Dy1 Dy3 N10 -90(2) . .
Dy2 Dy1 Dy3 N10 -158(2) . .
O2 Dy1 Dy3 N9 153.3(3) . .
O9 Dy1 Dy3 N9 -20.3(4) . .
O1 Dy1 Dy3 N9 81.2(4) . .
O1W Dy1 Dy3 N9 161.3(6) . .
O3 Dy1 Dy3 N9 -131.4(4) . .
N1 Dy1 Dy3 N9 -67.1(4) . .
N2 Dy1 Dy3 N9 12.9(4) . .
N4 Dy1 Dy3 N9 77.4(3) . .
N3 Dy1 Dy3 N9 -131.1(3) . .
Dy4 Dy1 Dy3 N9 -173.5(2) . .
Dy2 Dy1 Dy3 N9 118.1(2) . .
O2 Dy1 Dy3 N12 -55.9(3) . .
O9 Dy1 Dy3 N12 130.5(4) . .
O1 Dy1 Dy3 N12 -128.0(4) . .
O1W Dy1 Dy3 N12 -47.9(6) . .
O3 Dy1 Dy3 N12 19.4(4) . .
N1 Dy1 Dy3 N12 83.6(4) . .
N2 Dy1 Dy3 N12 163.6(4) . .
N4 Dy1 Dy3 N12 -131.8(3) . .
N3 Dy1 Dy3 N12 19.7(3) . .
Dy4 Dy1 Dy3 N12 -22.7(2) . .
Dy2 Dy1 Dy3 N12 -91.1(2) . .
O2 Dy1 Dy3 N11 165.2(4) . .
O9 Dy1 Dy3 N11 -8.4(5) . .
O1 Dy1 Dy3 N11 93.1(4) . .
O1W Dy1 Dy3 N11 173.2(6) . .
O3 Dy1 Dy3 N11 -119.5(5) . .
N1 Dy1 Dy3 N11 -55.3(5) . .
N2 Dy1 Dy3 N11 24.7(5) . .
N4 Dy1 Dy3 N11 89.3(4) . .
N3 Dy1 Dy3 N11 -119.2(4) . .
Dy4 Dy1 Dy3 N11 -161.6(3) . .
Dy2 Dy1 Dy3 N11 130.0(3) . .
O2 Dy1 Dy3 Dy4 -33.2(2) . .
O9 Dy1 Dy3 Dy4 153.2(3) . .
O1 Dy1 Dy3 Dy4 -105.3(3) . .
O1W Dy1 Dy3 Dy4 -25.2(5) . .
O3 Dy1 Dy3 Dy4 42.1(3) . .
N1 Dy1 Dy3 Dy4 106.4(3) . .
N2 Dy1 Dy3 Dy4 -173.7(4) . .
N4 Dy1 Dy3 Dy4 -109.1(2) . .
N3 Dy1 Dy3 Dy4 42.4(2) . .
Dy2 Dy1 Dy3 Dy4 -68.38(2) . .
O2 Dy1 Dy3 Dy2 35.2(2) . .
O9 Dy1 Dy3 Dy2 -138.4(3) . .
O1 Dy1 Dy3 Dy2 -37.0(3) . .
O1W Dy1 Dy3 Dy2 43.2(5) . .
O3 Dy1 Dy3 Dy2 110.4(3) . .
N1 Dy1 Dy3 Dy2 174.7(3) . .
N2 Dy1 Dy3 Dy2 -105.3(4) . .
N4 Dy1 Dy3 Dy2 -40.7(2) . .
N3 Dy1 Dy3 Dy2 110.8(2) . .
Dy4 Dy1 Dy3 Dy2 68.38(2) . .
O4 Dy2 Dy3 O3 -74.4(4) . .
O6 Dy2 Dy3 O3 77.2(3) . .
O1 Dy2 Dy3 O3 75.1(4) . .
O2 Dy2 Dy3 O3 2.6(3) . .
O2W Dy2 Dy3 O3 -123.2(3) . .
N5 Dy2 Dy3 O3 -123(3) . .
N6 Dy2 Dy3 O3 160.1(3) . .
N8 Dy2 Dy3 O3 173.0(3) . .
N7 Dy2 Dy3 O3 -45.6(3) . .
Dy4 Dy2 Dy3 O3 -35.4(2) . .
Dy1 Dy2 Dy3 O3 35.8(2) . .
O4 Dy2 Dy3 O8 105.0(4) . .
O6 Dy2 Dy3 O8 -103.4(3) . .
O1 Dy2 Dy3 O8 -105.4(4) . .
O2 Dy2 Dy3 O8 -178.0(3) . .
O2W Dy2 Dy3 O8 56.2(3) . .
N5 Dy2 Dy3 O8 57(3) . .
N6 Dy2 Dy3 O8 -20.5(3) . .
N8 Dy2 Dy3 O8 -7.6(4) . .
N7 Dy2 Dy3 O8 133.8(4) . .
Dy4 Dy2 Dy3 O8 144.0(3) . .
Dy1 Dy2 Dy3 O8 -144.7(3) . .
O4 Dy2 Dy3 O1 -149.5(5) . .
O6 Dy2 Dy3 O1 2.1(4) . .
O2 Dy2 Dy3 O1 -72.5(4) . .
O2W Dy2 Dy3 O1 161.6(4) . .
N5 Dy2 Dy3 O1 162(3) . .
N6 Dy2 Dy3 O1 85.0(4) . .
N8 Dy2 Dy3 O1 97.8(4) . .
N7 Dy2 Dy3 O1 -120.8(4) . .
Dy4 Dy2 Dy3 O1 -110.6(3) . .
Dy1 Dy2 Dy3 O1 -39.3(3) . .
O4 Dy2 Dy3 O3W -75.9(8) . .
O6 Dy2 Dy3 O3W 75.7(8) . .
O1 Dy2 Dy3 O3W 73.6(8) . .
O2 Dy2 Dy3 O3W 1.1(8) . .
O2W Dy2 Dy3 O3W -124.7(8) . .
N5 Dy2 Dy3 O3W -124(3) . .
N6 Dy2 Dy3 O3W 158.6(8) . .
N8 Dy2 Dy3 O3W 171.4(8) . .
N7 Dy2 Dy3 O3W -47.2(8) . .
Dy4 Dy2 Dy3 O3W -37.0(7) . .
Dy1 Dy2 Dy3 O3W 34.3(7) . .
O6 Dy2 Dy3 O4 151.6(4) . .
O1 Dy2 Dy3 O4 149.5(5) . .
O2 Dy2 Dy3 O4 77.0(4) . .
O2W Dy2 Dy3 O4 -48.8(4) . .
N5 Dy2 Dy3 O4 -48(3) . .
N6 Dy2 Dy3 O4 -125.5(4) . .
N8 Dy2 Dy3 O4 -112.7(4) . .
N7 Dy2 Dy3 O4 28.8(4) . .
Dy4 Dy2 Dy3 O4 38.9(3) . .
Dy1 Dy2 Dy3 O4 110.2(3) . .
O4 Dy2 Dy3 N10 66.3(5) . .
O6 Dy2 Dy3 N10 -142.1(4) . .
O1 Dy2 Dy3 N10 -144.2(5) . .
O2 Dy2 Dy3 N10 143.3(4) . .
O2W Dy2 Dy3 N10 17.5(4) . .
N5 Dy2 Dy3 N10 18(3) . .
N6 Dy2 Dy3 N10 -59.2(4) . .
N8 Dy2 Dy3 N10 -46.4(5) . .
N7 Dy2 Dy3 N10 95.0(5) . .
Dy4 Dy2 Dy3 N10 105.2(4) . .
Dy1 Dy2 Dy3 N10 176.5(4) . .
O4 Dy2 Dy3 N9 148.8(5) . .
O6 Dy2 Dy3 N9 -59.6(4) . .
O1 Dy2 Dy3 N9 -61.6(5) . .
O2 Dy2 Dy3 N9 -134.2(4) . .
O2W Dy2 Dy3 N9 100.0(4) . .
N5 Dy2 Dy3 N9 101(3) . .
N6 Dy2 Dy3 N9 23.3(4) . .
N8 Dy2 Dy3 N9 36.2(4) . .
N7 Dy2 Dy3 N9 177.6(4) . .
Dy4 Dy2 Dy3 N9 -172.2(4) . .
Dy1 Dy2 Dy3 N9 -100.9(4) . .
O4 Dy2 Dy3 N12 -0.7(5) . .
O6 Dy2 Dy3 N12 150.9(4) . .
O1 Dy2 Dy3 N12 148.8(5) . .
O2 Dy2 Dy3 N12 76.3(4) . .
O2W Dy2 Dy3 N12 -49.5(4) . .
N5 Dy2 Dy3 N12 -49(3) . .
N6 Dy2 Dy3 N12 -126.2(4) . .
N8 Dy2 Dy3 N12 -113.4(4) . .
N7 Dy2 Dy3 N12 28.1(4) . .
Dy4 Dy2 Dy3 N12 38.2(3) . .
Dy1 Dy2 Dy3 N12 109.5(3) . .
O4 Dy2 Dy3 N11 -149.7(4) . .
O6 Dy2 Dy3 N11 1.9(3) . .
O1 Dy2 Dy3 N11 -0.2(4) . .
O2 Dy2 Dy3 N11 -72.7(3) . .
O2W Dy2 Dy3 N11 161.5(3) . .
N5 Dy2 Dy3 N11 162(3) . .
N6 Dy2 Dy3 N11 84.8(3) . .
N8 Dy2 Dy3 N11 97.7(4) . .
N7 Dy2 Dy3 N11 -120.9(4) . .
Dy4 Dy2 Dy3 N11 -110.8(3) . .
Dy1 Dy2 Dy3 N11 -39.5(3) . .
O4 Dy2 Dy3 Dy4 -38.9(3) . .
O6 Dy2 Dy3 Dy4 112.6(2) . .
O1 Dy2 Dy3 Dy4 110.6(3) . .
O2 Dy2 Dy3 Dy4 38.03(19) . .
O2W Dy2 Dy3 Dy4 -87.8(2) . .
N5 Dy2 Dy3 Dy4 -87(3) . .
N6 Dy2 Dy3 Dy4 -164.5(2) . .
N8 Dy2 Dy3 Dy4 -151.6(3) . .
N7 Dy2 Dy3 Dy4 -10.2(2) . .
Dy1 Dy2 Dy3 Dy4 71.28(2) . .
O4 Dy2 Dy3 Dy1 -110.2(3) . .
O6 Dy2 Dy3 Dy1 41.4(2) . .
O1 Dy2 Dy3 Dy1 39.3(3) . .
O2 Dy2 Dy3 Dy1 -33.25(19) . .
O2W Dy2 Dy3 Dy1 -159.1(2) . .
N5 Dy2 Dy3 Dy1 -158(3) . .
N6 Dy2 Dy3 Dy1 124.3(2) . .
N8 Dy2 Dy3 Dy1 137.1(3) . .
N7 Dy2 Dy3 Dy1 -81.5(2) . .
Dy4 Dy2 Dy3 Dy1 -71.28(2) . .
O6 Dy2 Dy4 O4 -137.0(4) . .
O1 Dy2 Dy4 O4 -73.1(4) . .
O2 Dy2 Dy4 O4 -145.1(4) . .
O2W Dy2 Dy4 O4 61.1(4) . .
N5 Dy2 Dy4 O4 135.5(4) . .
N6 Dy2 Dy4 O4 42.7(10) . .
N8 Dy2 Dy4 O4 -15.0(4) . .
N7 Dy2 Dy4 O4 129.8(4) . .
Dy1 Dy2 Dy4 O4 -109.2(3) . .
Dy3 Dy2 Dy4 O4 -39.4(3) . .
O4 Dy2 Dy4 O2 145.1(4) . .
O6 Dy2 Dy4 O2 8.1(4) . .
O1 Dy2 Dy4 O2 72.1(4) . .
O2W Dy2 Dy4 O2 -153.8(4) . .
N5 Dy2 Dy4 O2 -79.4(4) . .
N6 Dy2 Dy4 O2 -172.1(10) . .
N8 Dy2 Dy4 O2 130.2(4) . .
N7 Dy2 Dy4 O2 -85.1(4) . .
Dy1 Dy2 Dy4 O2 36.0(3) . .
Dy3 Dy2 Dy4 O2 105.7(3) . .
O4 Dy2 Dy4 O5 -141.6(4) . 2_656
O6 Dy2 Dy4 O5 81.4(4) . 2_656
O1 Dy2 Dy4 O5 145.4(4) . 2_656
O2 Dy2 Dy4 O5 73.3(4) . 2_656
O2W Dy2 Dy4 O5 -80.5(4) . 2_656
N5 Dy2 Dy4 O5 -6.1(4) . 2_656
N6 Dy2 Dy4 O5 -98.8(10) . 2_656
N8 Dy2 Dy4 O5 -156.5(4) . 2_656
N7 Dy2 Dy4 O5 -11.8(4) . 2_656
Dy1 Dy2 Dy4 O5 109.2(3) . 2_656
Dy3 Dy2 Dy4 O5 179.0(3) . 2_656
O4 Dy2 Dy4 O10 5.1(5) . .
O6 Dy2 Dy4 O10 -132.0(4) . .
O1 Dy2 Dy4 O10 -68.0(4) . .
O2 Dy2 Dy4 O10 -140.1(5) . .
O2W Dy2 Dy4 O10 66.1(4) . .
N5 Dy2 Dy4 O10 140.5(4) . .
N6 Dy2 Dy4 O10 47.8(10) . .
N8 Dy2 Dy4 O10 -9.9(4) . .
N7 Dy2 Dy4 O10 134.9(5) . .
Dy1 Dy2 Dy4 O10 -104.1(4) . .
Dy3 Dy2 Dy4 O10 -34.4(4) . .
O4 Dy2 Dy4 O7 -128.4(4) . .
O6 Dy2 Dy4 O7 94.5(3) . .
O1 Dy2 Dy4 O7 158.5(3) . .
O2 Dy2 Dy4 O7 86.4(4) . .
O2W Dy2 Dy4 O7 -67.4(3) . .
N5 Dy2 Dy4 O7 7.1(3) . .
N6 Dy2 Dy4 O7 -85.7(10) . .
N8 Dy2 Dy4 O7 -143.4(3) . .
N7 Dy2 Dy4 O7 1.4(4) . .
Dy1 Dy2 Dy4 O7 122.4(2) . .
Dy3 Dy2 Dy4 O7 -167.9(2) . .
O4 Dy2 Dy4 O5 136.7(4) . .
O6 Dy2 Dy4 O5 -0.4(3) . .
O1 Dy2 Dy4 O5 63.6(3) . .
O2 Dy2 Dy4 O5 -8.5(4) . .
O2W Dy2 Dy4 O5 -162.3(3) . .
N5 Dy2 Dy4 O5 -87.8(3) . .
N6 Dy2 Dy4 O5 179.4(10) . .
N8 Dy2 Dy4 O5 121.7(3) . .
N7 Dy2 Dy4 O5 -93.5(3) . .
Dy1 Dy2 Dy4 O5 27.5(2) . .
Dy3 Dy2 Dy4 O5 97.2(2) . .
O4 Dy2 Dy4 O3 72.5(4) . .
O6 Dy2 Dy4 O3 -64.6(3) . .
O1 Dy2 Dy4 O3 -0.6(3) . .
O2 Dy2 Dy4 O3 -72.7(4) . .
O2W Dy2 Dy4 O3 133.5(3) . .
N5 Dy2 Dy4 O3 -152.1(3) . .
N6 Dy2 Dy4 O3 115.2(10) . .
N8 Dy2 Dy4 O3 57.5(3) . .
N7 Dy2 Dy4 O3 -157.7(3) . .
Dy1 Dy2 Dy4 O3 -36.7(2) . .
Dy3 Dy2 Dy4 O3 33.0(2) . .
O4 Dy2 Dy4 O4W -62.3(4) . .
O6 Dy2 Dy4 O4W 160.7(3) . .
O1 Dy2 Dy4 O4W -135.3(3) . .
O2 Dy2 Dy4 O4W 152.6(4) . .
O2W Dy2 Dy4 O4W -1.2(3) . .
N5 Dy2 Dy4 O4W 73.2(3) . .
N6 Dy2 Dy4 O4W -19.5(10) . .
N8 Dy2 Dy4 O4W -77.2(3) . .
N7 Dy2 Dy4 O4W 67.6(3) . .
Dy1 Dy2 Dy4 O4W -171.4(2) . .
Dy3 Dy2 Dy4 O4W -101.7(2) . .
O4 Dy2 Dy4 Dy1 109.2(3) . .
O6 Dy2 Dy4 Dy1 -27.8(2) . .
O1 Dy2 Dy4 Dy1 36.1(2) . .
O2 Dy2 Dy4 Dy1 -36.0(3) . .
O2W Dy2 Dy4 Dy1 170.3(2) . .
N5 Dy2 Dy4 Dy1 -115.3(2) . .
N6 Dy2 Dy4 Dy1 151.9(10) . .
N8 Dy2 Dy4 Dy1 94.2(2) . .
N7 Dy2 Dy4 Dy1 -121.0(3) . .
Dy3 Dy2 Dy4 Dy1 69.76(2) . .
O4 Dy2 Dy4 Dy3 39.4(3) . .
O6 Dy2 Dy4 Dy3 -97.6(2) . .
O1 Dy2 Dy4 Dy3 -33.6(2) . .
O2 Dy2 Dy4 Dy3 -105.7(3) . .
O2W Dy2 Dy4 Dy3 100.5(2) . .
N5 Dy2 Dy4 Dy3 174.9(2) . .
N6 Dy2 Dy4 Dy3 82.2(10) . .
N8 Dy2 Dy4 Dy3 24.5(2) . .
N7 Dy2 Dy4 Dy3 169.2(3) . .
Dy1 Dy2 Dy4 Dy3 -69.76(2) . .
O4 Dy2 Dy4 Dy4 178.7(3) . 2_656
O6 Dy2 Dy4 Dy4 41.7(2) . 2_656
O1 Dy2 Dy4 Dy4 105.7(2) . 2_656
O2 Dy2 Dy4 Dy4 33.6(3) . 2_656
O2W Dy2 Dy4 Dy4 -120.2(2) . 2_656
N5 Dy2 Dy4 Dy4 -45.8(2) . 2_656
N6 Dy2 Dy4 Dy4 -138.5(10) . 2_656
N8 Dy2 Dy4 Dy4 163.8(2) . 2_656
N7 Dy2 Dy4 Dy4 -51.5(3) . 2_656
Dy1 Dy2 Dy4 Dy4 69.56(3) . 2_656
Dy3 Dy2 Dy4 Dy4 139.32(4) . 2_656
O2 Dy1 Dy4 O4 76.1(4) . .
O9 Dy1 Dy4 O4 -65.1(4) . .
O1 Dy1 Dy4 O4 -0.9(3) . .
O1W Dy1 Dy4 O4 132.3(3) . .
O3 Dy1 Dy4 O4 -75.5(4) . .
N1 Dy1 Dy4 O4 -151.6(3) . .
N2 Dy1 Dy4 O4 114.9(14) . .
N4 Dy1 Dy4 O4 53.6(3) . .
N3 Dy1 Dy4 O4 -164.9(3) . .
Dy2 Dy1 Dy4 O4 34.72(19) . .
Dy3 Dy1 Dy4 O4 -37.36(19) . .
O9 Dy1 Dy4 O2 -141.3(4) . .
O1 Dy1 Dy4 O2 -77.1(4) . .
O1W Dy1 Dy4 O2 56.2(4) . .
O3 Dy1 Dy4 O2 -151.6(4) . .
N1 Dy1 Dy4 O2 132.2(4) . .
N2 Dy1 Dy4 O2 38.7(15) . .
N4 Dy1 Dy4 O2 -22.6(4) . .
N3 Dy1 Dy4 O2 119.0(4) . .
Dy2 Dy1 Dy4 O2 -41.4(3) . .
Dy3 Dy1 Dy4 O2 -113.5(3) . .
O2 Dy1 Dy4 O5 -94.8(4) . 2_656
O9 Dy1 Dy4 O5 124.0(4) . 2_656
O1 Dy1 Dy4 O5 -171.8(3) . 2_656
O1W Dy1 Dy4 O5 -38.6(3) . 2_656
O3 Dy1 Dy4 O5 113.6(4) . 2_656
N1 Dy1 Dy4 O5 37.5(4) . 2_656
N2 Dy1 Dy4 O5 -56.0(15) . 2_656
N4 Dy1 Dy4 O5 -117.3(3) . 2_656
N3 Dy1 Dy4 O5 24.2(4) . 2_656
Dy2 Dy1 Dy4 O5 -136.2(3) . 2_656
Dy3 Dy1 Dy4 O5 151.7(3) . 2_656
O2 Dy1 Dy4 O10 148.1(5) . .
O9 Dy1 Dy4 O10 6.9(5) . .
O1 Dy1 Dy4 O10 71.1(4) . .
O1W Dy1 Dy4 O10 -155.7(4) . .
O3 Dy1 Dy4 O10 -3.5(5) . .
N1 Dy1 Dy4 O10 -79.6(4) . .
N2 Dy1 Dy4 O10 -173.1(15) . .
N4 Dy1 Dy4 O10 125.5(4) . .
N3 Dy1 Dy4 O10 -92.9(5) . .
Dy2 Dy1 Dy4 O10 106.7(4) . .
Dy3 Dy1 Dy4 O10 34.6(4) . .
O2 Dy1 Dy4 O7 -10.6(4) . .
O9 Dy1 Dy4 O7 -151.9(4) . .
O1 Dy1 Dy4 O7 -87.6(3) . .
O1W Dy1 Dy4 O7 45.6(3) . .
O3 Dy1 Dy4 O7 -162.2(4) . .
N1 Dy1 Dy4 O7 121.6(3) . .
N2 Dy1 Dy4 O7 28.1(14) . .
N4 Dy1 Dy4 O7 -33.2(3) . .
N3 Dy1 Dy4 O7 108.4(3) . .
Dy2 Dy1 Dy4 O7 -52.0(2) . .
Dy3 Dy1 Dy4 O7 -124.1(2) . .
O2 Dy1 Dy4 O5 -112.1(4) . .
O9 Dy1 Dy4 O5 106.6(4) . .
O1 Dy1 Dy4 O5 170.8(3) . .
O1W Dy1 Dy4 O5 -55.9(3) . .
O3 Dy1 Dy4 O5 96.2(4) . .
N1 Dy1 Dy4 O5 20.1(3) . .
N2 Dy1 Dy4 O5 -73.4(14) . .
N4 Dy1 Dy4 O5 -134.7(3) . .
N3 Dy1 Dy4 O5 6.9(3) . .
Dy2 Dy1 Dy4 O5 -153.6(2) . .
Dy3 Dy1 Dy4 O5 134.4(2) . .
O2 Dy1 Dy4 O3 151.6(4) . .
O9 Dy1 Dy4 O3 10.4(4) . .
O1 Dy1 Dy4 O3 74.6(4) . .
O1W Dy1 Dy4 O3 -152.2(4) . .
N1 Dy1 Dy4 O3 -76.1(4) . .
N2 Dy1 Dy4 O3 -169.6(15) . .
N4 Dy1 Dy4 O3 129.1(4) . .
N3 Dy1 Dy4 O3 -89.4(4) . .
Dy2 Dy1 Dy4 O3 110.2(3) . .
Dy3 Dy1 Dy4 O3 38.1(3) . .
O2 Dy1 Dy4 O4W 59.1(6) . .
O9 Dy1 Dy4 O4W -82.2(6) . .
O1 Dy1 Dy4 O4W -17.9(5) . .
O1W Dy1 Dy4 O4W 115.3(5) . .
O3 Dy1 Dy4 O4W -92.5(6) . .
N1 Dy1 Dy4 O4W -168.7(5) . .
N2 Dy1 Dy4 O4W 97.9(15) . .
N4 Dy1 Dy4 O4W 36.5(5) . .
N3 Dy1 Dy4 O4W 178.1(5) . .
Dy2 Dy1 Dy4 O4W 17.7(5) . .
Dy3 Dy1 Dy4 O4W -54.4(5) . .
O2 Dy1 Dy4 Dy2 41.4(3) . .
O9 Dy1 Dy4 Dy2 -99.8(3) . .
O1 Dy1 Dy4 Dy2 -35.6(2) . .
O1W Dy1 Dy4 Dy2 97.6(2) . .
O3 Dy1 Dy4 Dy2 -110.2(3) . .
N1 Dy1 Dy4 Dy2 173.6(3) . .
N2 Dy1 Dy4 Dy2 80.2(14) . .
N4 Dy1 Dy4 Dy2 18.8(2) . .
N3 Dy1 Dy4 Dy2 160.4(3) . .
Dy3 Dy1 Dy4 Dy2 -72.08(2) . .
O2 Dy1 Dy4 Dy3 113.5(3) . .
O9 Dy1 Dy4 Dy3 -27.8(3) . .
O1 Dy1 Dy4 Dy3 36.4(2) . .
O1W Dy1 Dy4 Dy3 169.7(2) . .
O3 Dy1 Dy4 Dy3 -38.1(3) . .
N1 Dy1 Dy4 Dy3 -114.3(3) . .
N2 Dy1 Dy4 Dy3 152.2(14) . .
N4 Dy1 Dy4 Dy3 90.9(2) . .
N3 Dy1 Dy4 Dy3 -127.5(3) . .
Dy2 Dy1 Dy4 Dy3 72.08(2) . .
O2 Dy1 Dy4 Dy4 -84.3(3) . 2_656
O9 Dy1 Dy4 Dy4 134.4(3) . 2_656
O1 Dy1 Dy4 Dy4 -161.4(2) . 2_656
O1W Dy1 Dy4 Dy4 -28.2(2) . 2_656
O3 Dy1 Dy4 Dy4 124.0(3) . 2_656
N1 Dy1 Dy4 Dy4 47.9(3) . 2_656
N2 Dy1 Dy4 Dy4 -45.6(14) . 2_656
N4 Dy1 Dy4 Dy4 -106.9(2) . 2_656
N3 Dy1 Dy4 Dy4 34.7(3) . 2_656
Dy2 Dy1 Dy4 Dy4 -125.773(17) . 2_656
Dy3 Dy1 Dy4 Dy4 162.150(19) . 2_656
O3 Dy3 Dy4 O4 149.6(5) . .
O8 Dy3 Dy4 O4 2.7(4) . .
O1 Dy3 Dy4 O4 70.7(4) . .
O3W Dy3 Dy4 O4 -158.1(4) . .
N10 Dy3 Dy4 O4 -80.8(4) . .
N9 Dy3 Dy4 O4 159(2) . .
N12 Dy3 Dy4 O4 -97.2(4) . .
N11 Dy3 Dy4 O4 124.0(4) . .
Dy1 Dy3 Dy4 O4 107.8(3) . .
Dy2 Dy3 Dy4 O4 36.9(3) . .
O3 Dy3 Dy4 O2 73.8(4) . .
O8 Dy3 Dy4 O2 -73.1(3) . .
O1 Dy3 Dy4 O2 -5.1(3) . .
O3W Dy3 Dy4 O2 126.2(4) . .
O4 Dy3 Dy4 O2 -75.8(4) . .
N10 Dy3 Dy4 O2 -156.6(3) . .
N9 Dy3 Dy4 O2 84(2) . .
N12 Dy3 Dy4 O2 -173.0(4) . .
N11 Dy3 Dy4 O2 48.2(3) . .
Dy1 Dy3 Dy4 O2 32.00(19) . .
Dy2 Dy3 Dy4 O2 -38.81(19) . .
O3 Dy3 Dy4 O5 -65.9(6) . 2_656
O8 Dy3 Dy4 O5 147.2(5) . 2_656
O1 Dy3 Dy4 O5 -144.8(5) . 2_656
O3W Dy3 Dy4 O5 -13.5(6) . 2_656
O4 Dy3 Dy4 O5 144.5(6) . 2_656
N10 Dy3 Dy4 O5 63.7(5) . 2_656
N9 Dy3 Dy4 O5 -56(2) . 2_656
N12 Dy3 Dy4 O5 47.3(6) . 2_656
N11 Dy3 Dy4 O5 -91.5(6) . 2_656
Dy1 Dy3 Dy4 O5 -107.7(5) . 2_656
Dy2 Dy3 Dy4 O5 -178.5(5) . 2_656
O3 Dy3 Dy4 O10 -102.4(5) . .
O8 Dy3 Dy4 O10 110.7(5) . .
O1 Dy3 Dy4 O10 178.7(4) . .
O3W Dy3 Dy4 O10 -50.0(5) . .
O4 Dy3 Dy4 O10 108.0(5) . .
N10 Dy3 Dy4 O10 27.2(5) . .
N9 Dy3 Dy4 O10 -92(2) . .
N12 Dy3 Dy4 O10 10.8(3) . .
N11 Dy3 Dy4 O10 -128.0(5) . .
Dy1 Dy3 Dy4 O10 -144.2(4) . .
Dy2 Dy3 Dy4 O10 145.0(4) . .
O3 Dy3 Dy4 O7 126.3(4) . .
O8 Dy3 Dy4 O7 -20.6(4) . .
O1 Dy3 Dy4 O7 47.4(3) . .
O3W Dy3 Dy4 O7 178.7(4) . .
O4 Dy3 Dy4 O7 -23.3(4) . .
N10 Dy3 Dy4 O7 -104.1(4) . .
N9 Dy3 Dy4 O7 136(2) . .
N12 Dy3 Dy4 O7 -120.5(4) . .
N11 Dy3 Dy4 O7 100.7(4) . .
Dy1 Dy3 Dy4 O7 84.5(3) . .
Dy2 Dy3 Dy4 O7 13.6(3) . .
O3 Dy3 Dy4 O5 -1.2(4) . .
O8 Dy3 Dy4 O5 -148.1(3) . .
O1 Dy3 Dy4 O5 -80.1(3) . .
O3W Dy3 Dy4 O5 51.1(4) . .
O4 Dy3 Dy4 O5 -150.8(4) . .
N10 Dy3 Dy4 O5 128.4(3) . .
N9 Dy3 Dy4 O5 9(2) . .
N12 Dy3 Dy4 O5 112.0(4) . .
N11 Dy3 Dy4 O5 -26.8(4) . .
Dy1 Dy3 Dy4 O5 -43.1(2) . .
Dy2 Dy3 Dy4 O5 -113.9(2) . .
O8 Dy3 Dy4 O3 -146.9(4) . .
O1 Dy3 Dy4 O3 -78.9(4) . .
O3W Dy3 Dy4 O3 52.4(5) . .
O4 Dy3 Dy4 O3 -149.6(5) . .
N10 Dy3 Dy4 O3 129.6(4) . .
N9 Dy3 Dy4 O3 10(2) . .
N12 Dy3 Dy4 O3 113.2(5) . .
N11 Dy3 Dy4 O3 -25.6(5) . .
Dy1 Dy3 Dy4 O3 -41.8(3) . .
Dy2 Dy3 Dy4 O3 -112.6(4) . .
O3 Dy3 Dy4 O4W -162.1(4) . .
O8 Dy3 Dy4 O4W 51.0(4) . .
O1 Dy3 Dy4 O4W 119.0(3) . .
O3W Dy3 Dy4 O4W -109.7(4) . .
O4 Dy3 Dy4 O4W 48.3(4) . .
N10 Dy3 Dy4 O4W -32.5(4) . .
N9 Dy3 Dy4 O4W -152(2) . .
N12 Dy3 Dy4 O4W -48.9(4) . .
N11 Dy3 Dy4 O4W 172.3(4) . .
Dy1 Dy3 Dy4 O4W 156.1(3) . .
Dy2 Dy3 Dy4 O4W 85.3(3) . .
O3 Dy3 Dy4 Dy2 112.6(3) . .
O8 Dy3 Dy4 Dy2 -34.3(3) . .
O1 Dy3 Dy4 Dy2 33.7(2) . .
O3W Dy3 Dy4 Dy2 165.0(3) . .
O4 Dy3 Dy4 Dy2 -36.9(3) . .
N10 Dy3 Dy4 Dy2 -117.8(3) . .
N9 Dy3 Dy4 Dy2 123(2) . .
N12 Dy3 Dy4 Dy2 -134.1(3) . .
N11 Dy3 Dy4 Dy2 87.1(3) . .
Dy1 Dy3 Dy4 Dy2 70.82(2) . .
O3 Dy3 Dy4 Dy1 41.8(3) . .
O8 Dy3 Dy4 Dy1 -105.1(3) . .
O1 Dy3 Dy4 Dy1 -37.1(2) . .
O3W Dy3 Dy4 Dy1 94.2(3) . .
O4 Dy3 Dy4 Dy1 -107.8(3) . .
N10 Dy3 Dy4 Dy1 171.4(3) . .
N9 Dy3 Dy4 Dy1 52(2) . .
N12 Dy3 Dy4 Dy1 155.0(3) . .
N11 Dy3 Dy4 Dy1 16.2(3) . .
Dy2 Dy3 Dy4 Dy1 -70.82(2) . .
O3 Dy3 Dy4 Dy4 9.8(3) . 2_656
O8 Dy3 Dy4 Dy4 -137.1(3) . 2_656
O1 Dy3 Dy4 Dy4 -69.0(2) . 2_656
O3W Dy3 Dy4 Dy4 62.2(3) . 2_656
O4 Dy3 Dy4 Dy4 -139.7(3) . 2_656
N10 Dy3 Dy4 Dy4 139.4(3) . 2_656
N9 Dy3 Dy4 Dy4 20(2) . 2_656
N12 Dy3 Dy4 Dy4 123.1(3) . 2_656
N11 Dy3 Dy4 Dy4 -15.7(3) . 2_656
Dy1 Dy3 Dy4 Dy4 -31.98(3) . 2_656
Dy2 Dy3 Dy4 Dy4 -102.79(3) . 2_656
O4 Dy2 O1 Dy3 19.1(3) . .
O6 Dy2 O1 Dy3 -178.0(4) . .
O2 Dy2 O1 Dy3 96.1(4) . .
O2W Dy2 O1 Dy3 -25.3(5) . .
N5 Dy2 O1 Dy3 -177.4(4) . .
N6 Dy2 O1 Dy3 -110.0(4) . .
N8 Dy2 O1 Dy3 -62.5(4) . .
N7 Dy2 O1 Dy3 81.7(4) . .
Dy4 Dy2 O1 Dy3 56.7(3) . .
Dy1 Dy2 O1 Dy3 115.0(5) . .
O4 Dy2 O1 Dy1 -96.0(4) . .
O6 Dy2 O1 Dy1 67.0(3) . .
O2 Dy2 O1 Dy1 -18.9(3) . .
O2W Dy2 O1 Dy1 -140.4(3) . .
N5 Dy2 O1 Dy1 67.6(7) . .
N6 Dy2 O1 Dy1 134.9(3) . .
N8 Dy2 O1 Dy1 -177.5(5) . .
N7 Dy2 O1 Dy1 -33.3(5) . .
Dy4 Dy2 O1 Dy1 -58.3(3) . .
Dy3 Dy2 O1 Dy1 -115.0(5) . .
O3 Dy3 O1 Dy2 -94.9(3) . .
O8 Dy3 O1 Dy2 62.0(3) . .
O3W Dy3 O1 Dy2 -146.7(4) . .
O4 Dy3 O1 Dy2 -18.1(3) . .
N10 Dy3 O1 Dy2 68.7(7) . .
N9 Dy3 O1 Dy2 132.4(3) . .
N12 Dy3 O1 Dy2 -41.9(6) . .
N11 Dy3 O1 Dy2 179.8(5) . .
Dy4 Dy3 O1 Dy2 -55.4(2) . .
Dy1 Dy3 O1 Dy2 -115.2(4) . .
O3 Dy3 O1 Dy1 20.3(3) . .
O8 Dy3 O1 Dy1 177.2(4) . .
O3W Dy3 O1 Dy1 -31.5(5) . .
O4 Dy3 O1 Dy1 97.0(3) . .
N10 Dy3 O1 Dy1 -176.2(6) . .
N9 Dy3 O1 Dy1 -112.5(3) . .
N12 Dy3 O1 Dy1 73.3(5) . .
N11 Dy3 O1 Dy1 -65.0(4) . .
Dy4 Dy3 O1 Dy1 59.8(2) . .
Dy2 Dy3 O1 Dy1 115.2(4) . .
O2 Dy1 O1 Dy2 19.9(3) . .
O9 Dy1 O1 Dy2 -176.9(4) . .
O1W Dy1 O1 Dy2 -28.2(5) . .
O3 Dy1 O1 Dy2 97.8(3) . .
N1 Dy1 O1 Dy2 178.3(6) . .
N2 Dy1 O1 Dy2 -112.6(4) . .
N4 Dy1 O1 Dy2 -66.7(3) . .
N3 Dy1 O1 Dy2 74.6(5) . .
Dy4 Dy1 O1 Dy2 57.2(2) . .
Dy3 Dy1 O1 Dy2 117.3(4) . .
O2 Dy1 O1 Dy3 -97.4(3) . .
O9 Dy1 O1 Dy3 65.8(4) . .
O1W Dy1 O1 Dy3 -145.5(3) . .
O3 Dy1 O1 Dy3 -19.6(3) . .
N1 Dy1 O1 Dy3 61.0(8) . .
N2 Dy1 O1 Dy3 130.0(3) . .
N4 Dy1 O1 Dy3 176.0(4) . .
N3 Dy1 O1 Dy3 -42.7(4) . .
Dy4 Dy1 O1 Dy3 -60.1(2) . .
Dy2 Dy1 O1 Dy3 -117.3(4) . .
O9 Dy1 O2 Dy4 63.8(6) . .
O1 Dy1 O2 Dy4 91.2(3) . .
O1W Dy1 O2 Dy4 -122.4(3) . .
O3 Dy1 O2 Dy4 18.2(3) . .
N1 Dy1 O2 Dy4 -73.0(6) . .
N2 Dy1 O2 Dy4 -170.5(3) . .
N4 Dy1 O2 Dy4 158.8(4) . .
N3 Dy1 O2 Dy4 -48.5(3) . .
Dy2 Dy1 O2 Dy4 110.7(4) . .
Dy3 Dy1 O2 Dy4 54.2(2) . .
O9 Dy1 O2 Dy2 -46.9(7) . .
O1 Dy1 O2 Dy2 -19.5(3) . .
O1W Dy1 O2 Dy2 126.9(4) . .
O3 Dy1 O2 Dy2 -92.5(3) . .
N1 Dy1 O2 Dy2 176.3(4) . .
N2 Dy1 O2 Dy2 78.7(5) . .
N4 Dy1 O2 Dy2 48.0(3) . .
N3 Dy1 O2 Dy2 -159.2(4) . .
Dy4 Dy1 O2 Dy2 -110.7(4) . .
Dy3 Dy1 O2 Dy2 -56.5(2) . .
O4 Dy4 O2 Dy1 -93.9(3) . .
O5 Dy4 O2 Dy1 107.5(3) 2_656 .
O10 Dy4 O2 Dy1 -49.3(7) . .
O7 Dy4 O2 Dy1 168.9(4) . .
O5 Dy4 O2 Dy1 57.8(3) . .
O3 Dy4 O2 Dy1 -18.4(3) . .
O4W Dy4 O2 Dy1 -149.0(3) . .
Dy2 Dy4 O2 Dy1 -114.7(4) . .
Dy3 Dy4 O2 Dy1 -54.6(2) . .
Dy4 Dy4 O2 Dy1 94.0(2) 2_656 .
O4 Dy4 O2 Dy2 20.7(2) . .
O5 Dy4 O2 Dy2 -137.8(3) 2_656 .
O10 Dy4 O2 Dy2 65.4(6) . .
O7 Dy4 O2 Dy2 -76.4(3) . .
O5 Dy4 O2 Dy2 172.5(3) . .
O3 Dy4 O2 Dy2 96.3(3) . .
O4W Dy4 O2 Dy2 -34.3(4) . .
Dy1 Dy4 O2 Dy2 114.7(4) . .
Dy3 Dy4 O2 Dy2 60.1(2) . .
Dy4 Dy4 O2 Dy2 -151.3(2) 2_656 .
O4 Dy2 O2 Dy1 94.7(3) . .
O6 Dy2 O2 Dy1 -56.9(3) . .
O1 Dy2 O2 Dy1 20.1(3) . .
O2W Dy2 O2 Dy1 149.5(3) . .
N5 Dy2 O2 Dy1 -127.5(3) . .
N6 Dy2 O2 Dy1 -68.7(8) . .
N8 Dy2 O2 Dy1 46.0(5) . .
N7 Dy2 O2 Dy1 -172.4(5) . .
Dy4 Dy2 O2 Dy1 115.9(4) . .
Dy3 Dy2 O2 Dy1 56.3(3) . .
O4 Dy2 O2 Dy4 -21.1(2) . .
O6 Dy2 O2 Dy4 -172.8(3) . .
O1 Dy2 O2 Dy4 -95.8(3) . .
O2W Dy2 O2 Dy4 33.6(4) . .
N5 Dy2 O2 Dy4 116.6(3) . .
N6 Dy2 O2 Dy4 175.4(6) . .
N8 Dy2 O2 Dy4 -69.9(4) . .
N7 Dy2 O2 Dy4 71.7(3) . .
Dy1 Dy2 O2 Dy4 -115.9(4) . .
Dy3 Dy2 O2 Dy4 -59.6(2) . .
O8 Dy3 O3 Dy1 -56.7(6) . .
O1 Dy3 O3 Dy1 -20.1(3) . .
O3W Dy3 O3 Dy1 123.5(4) . .
O4 Dy3 O3 Dy1 -90.8(3) . .
N10 Dy3 O3 Dy1 171.9(4) . .
N9 Dy3 O3 Dy1 72.6(5) . .
N12 Dy3 O3 Dy1 -161.8(4) . .
N11 Dy3 O3 Dy1 46.8(4) . .
Dy4 Dy3 O3 Dy1 -109.2(4) . .
Dy2 Dy3 O3 Dy1 -55.8(2) . .
O8 Dy3 O3 Dy4 52.5(6) . .
O1 Dy3 O3 Dy4 89.1(3) . .
O3W Dy3 O3 Dy4 -127.3(4) . .
O4 Dy3 O3 Dy4 18.4(3) . .
N10 Dy3 O3 Dy4 -78.9(5) . .
N9 Dy3 O3 Dy4 -178.2(4) . .
N12 Dy3 O3 Dy4 -52.6(3) . .
N11 Dy3 O3 Dy4 155.9(4) . .
Dy1 Dy3 O3 Dy4 109.2(4) . .
Dy2 Dy3 O3 Dy4 53.4(2) . .
O2 Dy1 O3 Dy3 95.2(4) . .
O9 Dy1 O3 Dy3 -58.7(4) . .
O1 Dy1 O3 Dy3 20.1(3) . .
O1W Dy1 O3 Dy3 149.6(3) . .
N1 Dy1 O3 Dy3 -129.3(3) . .
N2 Dy1 O3 Dy3 -71.8(7) . .
N4 Dy1 O3 Dy3 39.0(5) . .
N3 Dy1 O3 Dy3 -179.6(4) . .
Dy4 Dy1 O3 Dy3 112.2(4) . .
Dy2 Dy1 O3 Dy3 57.0(3) . .
O2 Dy1 O3 Dy4 -17.0(3) . .
O9 Dy1 O3 Dy4 -170.8(4) . .
O1 Dy1 O3 Dy4 -92.0(3) . .
O1W Dy1 O3 Dy4 37.5(5) . .
N1 Dy1 O3 Dy4 118.6(3) . .
N2 Dy1 O3 Dy4 176.0(5) . .
N4 Dy1 O3 Dy4 -73.2(4) . .
N3 Dy1 O3 Dy4 68.2(3) . .
Dy2 Dy1 O3 Dy4 -55.2(2) . .
Dy3 Dy1 O3 Dy4 -112.2(4) . .
O4 Dy4 O3 Dy3 -19.4(3) . .
O2 Dy4 O3 Dy3 -95.9(4) . .
O5 Dy4 O3 Dy3 150.6(3) 2_656 .
O10 Dy4 O3 Dy3 64.2(4) . .
O7 Dy4 O3 Dy3 -85.5(5) . .
O5 Dy4 O3 Dy3 178.8(4) . .
O4W Dy4 O3 Dy3 24.8(6) . .
Dy2 Dy4 O3 Dy3 -55.8(3) . .
Dy1 Dy4 O3 Dy3 -112.4(5) . .
Dy4 Dy4 O3 Dy3 -174.0(2) 2_656 .
O4 Dy4 O3 Dy1 93.0(3) . .
O2 Dy4 O3 Dy1 16.5(3) . .
O5 Dy4 O3 Dy1 -97.0(4) 2_656 .
O10 Dy4 O3 Dy1 176.7(5) . .
O7 Dy4 O3 Dy1 27.0(6) . .
O5 Dy4 O3 Dy1 -68.8(3) . .
O4W Dy4 O3 Dy1 137.2(4) . .
Dy2 Dy4 O3 Dy1 56.6(2) . .
Dy3 Dy4 O3 Dy1 112.4(5) . .
Dy4 Dy4 O3 Dy1 -61.6(3) 2_656 .
O6 Dy2 O4 Dy4 69.3(5) . .
O1 Dy2 O4 Dy4 95.6(3) . .
O2 Dy2 O4 Dy4 22.0(3) . .
O2W Dy2 O4 Dy4 -115.8(3) . .
N5 Dy2 O4 Dy4 -71.3(5) . .
N6 Dy2 O4 Dy4 -167.2(3) . .
N8 Dy2 O4 Dy4 165.4(4) . .
N7 Dy2 O4 Dy4 -40.6(3) . .
Dy1 Dy2 O4 Dy4 57.6(2) . .
Dy3 Dy2 O4 Dy4 113.8(4) . .
O6 Dy2 O4 Dy3 -44.5(5) . .
O1 Dy2 O4 Dy3 -18.2(3) . .
O2 Dy2 O4 Dy3 -91.8(3) . .
O2W Dy2 O4 Dy3 130.4(4) . .
N5 Dy2 O4 Dy3 174.9(3) . .
N6 Dy2 O4 Dy3 79.0(4) . .
N8 Dy2 O4 Dy3 51.6(3) . .
N7 Dy2 O4 Dy3 -154.4(3) . .
Dy4 Dy2 O4 Dy3 -113.8(4) . .
Dy1 Dy2 O4 Dy3 -56.2(2) . .
O2 Dy4 O4 Dy2 -22.5(3) . .
O5 Dy4 O4 Dy2 102.3(7) 2_656 .
O10 Dy4 O4 Dy2 -175.3(4) . .
O7 Dy4 O4 Dy2 45.5(3) . .
O5 Dy4 O4 Dy2 -69.6(5) . .
O3 Dy4 O4 Dy2 -97.7(3) . .
O4W Dy4 O4 Dy2 113.6(4) . .
Dy1 Dy4 O4 Dy2 -57.8(2) . .
Dy3 Dy4 O4 Dy2 -115.8(4) . .
Dy4 Dy4 O4 Dy2 -2.7(6) 2_656 .
O2 Dy4 O4 Dy3 93.3(3) . .
O5 Dy4 O4 Dy3 -141.8(6) 2_656 .
O10 Dy4 O4 Dy3 -59.5(4) . .
O7 Dy4 O4 Dy3 161.3(3) . .
O5 Dy4 O4 Dy3 46.3(6) . .
O3 Dy4 O4 Dy3 18.1(3) . .
O4W Dy4 O4 Dy3 -130.5(4) . .
Dy2 Dy4 O4 Dy3 115.8(4) . .
Dy1 Dy4 O4 Dy3 58.0(2) . .
Dy4 Dy4 O4 Dy3 113.2(4) 2_656 .
O3 Dy3 O4 Dy2 95.7(4) . .
O8 Dy3 O4 Dy2 -62.5(3) . .
O1 Dy3 O4 Dy2 18.5(3) . .
O3W Dy3 O4 Dy2 145.5(4) . .
N10 Dy3 O4 Dy2 -129.8(4) . .
N9 Dy3 O4 Dy2 -59.7(8) . .
N12 Dy3 O4 Dy2 179.3(5) . .
N11 Dy3 O4 Dy2 39.1(5) . .
Dy4 Dy3 O4 Dy2 114.9(4) . .
Dy1 Dy3 O4 Dy2 56.7(2) . .
O3 Dy3 O4 Dy4 -19.2(3) . .
O8 Dy3 O4 Dy4 -177.4(4) . .
O1 Dy3 O4 Dy4 -96.5(4) . .
O3W Dy3 O4 Dy4 30.5(6) . .
N10 Dy3 O4 Dy4 115.3(4) . .
N9 Dy3 O4 Dy4 -174.6(6) . .
N12 Dy3 O4 Dy4 64.3(4) . .
N11 Dy3 O4 Dy4 -75.9(5) . .
Dy1 Dy3 O4 Dy4 -58.3(2) . .
Dy2 Dy3 O4 Dy4 -114.9(4) . .
O4 Dy4 O5 N3 1.2(9) . .
O2 Dy4 O5 N3 -43.6(7) . .
O5 Dy4 O5 N3 -175.3(6) 2_656 .
O10 Dy4 O5 N3 96.5(7) . .
O7 Dy4 O5 N3 -108.5(7) . .
O3 Dy4 O5 N3 28.8(6) . .
O4W Dy4 O5 N3 175.8(6) . .
Dy2 Dy4 O5 N3 -38.1(7) . .
Dy1 Dy4 O5 N3 -11.5(6) . .
Dy3 Dy4 O5 N3 29.5(7) . .
Dy4 Dy4 O5 N3 -139.6(8) 2_656 .
O4 Dy4 O5 Dy4 140.8(4) . 2_656
O2 Dy4 O5 Dy4 96.1(3) . 2_656
O5 Dy4 O5 Dy4 -35.7(4) 2_656 2_656
O10 Dy4 O5 Dy4 -123.9(4) . 2_656
O7 Dy4 O5 Dy4 31.1(4) . 2_656
O3 Dy4 O5 Dy4 168.4(4) . 2_656
O4W Dy4 O5 Dy4 -44.5(7) . 2_656
Dy2 Dy4 O5 Dy4 101.5(3) . 2_656
Dy1 Dy4 O5 Dy4 128.1(3) . 2_656
Dy3 Dy4 O5 Dy4 169.2(2) . 2_656
O4 Dy2 O6 N4 -2.4(9) . .
O1 Dy2 O6 N4 -27.9(6) . .
O2 Dy2 O6 N4 42.4(6) . .
O2W Dy2 O6 N4 -174.1(6) . .
N5 Dy2 O6 N4 152.5(7) . .
N6 Dy2 O6 N4 -142.7(7) . .
N8 Dy2 O6 N4 -86.9(7) . .
N7 Dy2 O6 N4 99.2(7) . .
Dy4 Dy2 O6 N4 37.3(7) . .
Dy1 Dy2 O6 N4 10.3(6) . .
Dy3 Dy2 O6 N4 -29.1(7) . .
O4 Dy4 O7 N7 -30.0(8) . .
O2 Dy4 O7 N7 40.2(7) . .
O5 Dy4 O7 N7 169.3(8) 2_656 .
O10 Dy4 O7 N7 -103.6(9) . .
O5 Dy4 O7 N7 113.1(7) . .
O3 Dy4 O7 N7 29.7(9) . .
O4W Dy4 O7 N7 -103.9(8) . .
Dy2 Dy4 O7 N7 -2.6(7) . .
Dy1 Dy4 O7 N7 46.6(8) . .
Dy3 Dy4 O7 N7 -15.8(8) . .
Dy4 Dy4 O7 N7 131.7(8) 2_656 .
O3 Dy3 O8 N8 15.2(11) . .
O1 Dy3 O8 N8 -20.3(8) . .
O3W Dy3 O8 N8 -165.0(8) . .
O4 Dy3 O8 N8 48.4(8) . .
N10 Dy3 O8 N8 163.2(9) . .
N9 Dy3 O8 N8 -130.2(9) . .
N12 Dy3 O8 N8 108.5(8) . .
N11 Dy3 O8 N8 -77.2(8) . .
Dy4 Dy3 O8 N8 46.8(8) . .
Dy1 Dy3 O8 N8 -18.4(9) . .
Dy2 Dy3 O8 N8 14.3(7) . .
O2 Dy1 O9 N11 4.9(13) . .
O1 Dy1 O9 N11 -21.6(9) . .
O1W Dy1 O9 N11 -165.7(8) . .
O3 Dy1 O9 N11 48.4(9) . .
N1 Dy1 O9 N11 155.9(10) . .
N2 Dy1 O9 N11 -138.2(10) . .
N4 Dy1 O9 N11 -82.1(10) . .
N3 Dy1 O9 N11 105.5(9) . .
Dy4 Dy1 O9 N11 41.8(10) . .
Dy2 Dy1 O9 N11 -23.6(10) . .
Dy3 Dy1 O9 N11 15.3(8) . .
O4 Dy4 O10 N12 17.7(9) . .
O2 Dy4 O10 N12 -25.0(12) . .
O5 Dy4 O10 N12 175.0(9) 2_656 .
O7 Dy4 O10 N12 95.2(10) . .
O5 Dy4 O10 N12 -122.1(9) . .
O3 Dy4 O10 N12 -55.1(9) . .
O4W Dy4 O10 N12 95.5(9) . .
Dy2 Dy4 O10 N12 14.7(10) . .
Dy1 Dy4 O10 N12 -52.9(9) . .
Dy3 Dy4 O10 N12 -19.2(8) . .
Dy4 Dy4 O10 N12 -158.7(7) 2_656 .
O2 Dy1 N1 C1 43.2(12) . .
O9 Dy1 N1 C1 -111.1(10) . .
O1 Dy1 N1 C1 -106.2(10) . .
O1W Dy1 N1 C1 93.4(9) . .
O3 Dy1 N1 C1 -35.2(10) . .
N2 Dy1 N1 C1 171.7(10) . .
N4 Dy1 N1 C1 155.4(9) . .
N3 Dy1 N1 C1 16.0(9) . .
Dy4 Dy1 N1 C1 3.6(10) . .
Dy2 Dy1 N1 C1 64(3) . .
Dy3 Dy1 N1 C1 -67.7(10) . .
O2 Dy1 N1 C5 -142.5(8) . .
O9 Dy1 N1 C5 63.3(9) . .
O1 Dy1 N1 C5 68.2(13) . .
O1W Dy1 N1 C5 -92.2(10) . .
O3 Dy1 N1 C5 139.1(9) . .
N2 Dy1 N1 C5 -14.0(9) . .
N4 Dy1 N1 C5 -30.3(10) . .
N3 Dy1 N1 C5 -169.6(10) . .
Dy4 Dy1 N1 C5 178.0(8) . .
Dy2 Dy1 N1 C5 -121(3) . .
Dy3 Dy1 N1 C5 106.7(9) . .
O2 Dy1 N2 C6 144.1(8) . .
O9 Dy1 N2 C6 -67.4(9) . .
O1 Dy1 N2 C6 -134.7(8) . .
O1W Dy1 N2 C6 94.5(9) . .
O3 Dy1 N2 C6 -53.7(12) . .
N1 Dy1 N2 C6 13.5(8) . .
N4 Dy1 N2 C6 178.3(10) . .
N3 Dy1 N2 C6 38.8(10) . .
Dy4 Dy1 N2 C6 112.6(15) . .
Dy2 Dy1 N2 C6 -173.3(8) . .
Dy3 Dy1 N2 C6 -98.8(8) . .
O2 Dy1 N2 C10 -39.0(10) . .
O9 Dy1 N2 C10 109.5(9) . .
O1 Dy1 N2 C10 42.2(9) . .
O1W Dy1 N2 C10 -88.6(9) . .
O3 Dy1 N2 C10 123.2(9) . .
N1 Dy1 N2 C10 -169.6(9) . .
N4 Dy1 N2 C10 -4.8(8) . .
N3 Dy1 N2 C10 -144.3(8) . .
Dy4 Dy1 N2 C10 -70.5(17) . .
Dy2 Dy1 N2 C10 3.6(9) . .
Dy3 Dy1 N2 C10 78.1(9) . .
Dy4 O5 N3 C13 82.7(12) 2_656 .
Dy4 O5 N3 C13 -145.1(9) . .
Dy4 O5 N3 Dy1 -113.5(6) 2_656 .
Dy4 O5 N3 Dy1 18.6(9) . .
O2 Dy1 N3 C13 -178.3(11) . .
O9 Dy1 N3 C13 39.5(11) . .
O1 Dy1 N3 C13 130.1(10) . .
O1W Dy1 N3 C13 -98.0(10) . .
O3 Dy1 N3 C13 106.2(10) . .
N1 Dy1 N3 C13 -16.8(10) . .
N2 Dy1 N3 C13 -42.0(11) . .
N4 Dy1 N3 C13 -127.7(10) . .
Dy4 Dy1 N3 C13 150.2(11) . .
Dy2 Dy1 N3 C13 168.3(9) . .
Dy3 Dy1 N3 C13 106.0(10) . .
O2 Dy1 N3 O5 18.8(7) . .
O9 Dy1 N3 O5 -123.5(7) . .
O1 Dy1 N3 O5 -32.8(9) . .
O1W Dy1 N3 O5 99.1(8) . .
O3 Dy1 N3 O5 -56.7(7) . .
N1 Dy1 N3 O5 -179.7(9) . .
N2 Dy1 N3 O5 155.1(7) . .
N4 Dy1 N3 O5 69.4(10) . .
Dy4 Dy1 N3 O5 -12.7(6) . .
Dy2 Dy1 N3 O5 5.4(8) . .
Dy3 Dy1 N3 O5 -56.9(8) . .
Dy2 O6 N4 C14 161.4(8) . .
Dy2 O6 N4 Dy1 -16.5(9) . .
O2 Dy1 N4 C14 160.7(9) . .
O9 Dy1 N4 C14 -57.7(9) . .
O1 Dy1 N4 C14 -126.3(9) . .
O1W Dy1 N4 C14 81.3(9) . .
O3 Dy1 N4 C14 -145.7(8) . .
N1 Dy1 N4 C14 20.6(10) . .
N2 Dy1 N4 C14 4.3(8) . .
N3 Dy1 N4 C14 110.2(9) . .
Dy4 Dy1 N4 C14 173.9(8) . .
Dy2 Dy1 N4 C14 -166.8(10) . .
Dy3 Dy1 N4 C14 -123.9(9) . .
O2 Dy1 N4 O6 -21.6(7) . .
O9 Dy1 N4 O6 120.1(7) . .
O1 Dy1 N4 O6 51.4(7) . .
O1W Dy1 N4 O6 -101.0(7) . .
O3 Dy1 N4 O6 32.0(9) . .
N1 Dy1 N4 O6 -161.7(7) . .
N2 Dy1 N4 O6 -177.9(8) . .
N3 Dy1 N4 O6 -72.0(9) . .
Dy4 Dy1 N4 O6 -8.4(8) . .
Dy2 Dy1 N4 O6 10.9(6) . .
Dy3 Dy1 N4 O6 53.8(7) . .
O4 Dy2 N5 C15 48.0(10) . .
O6 Dy2 N5 C15 -107.1(9) . .
O1 Dy2 N5 C15 -107.7(9) . .
O2 Dy2 N5 C15 -32.0(9) . .
O2W Dy2 N5 C15 92.9(9) . .
N6 Dy2 N5 C15 171.8(9) . .
N8 Dy2 N5 C15 154.0(8) . .
N7 Dy2 N5 C15 13.0(8) . .
Dy4 Dy2 N5 C15 7.6(9) . .
Dy1 Dy2 N5 C15 -65.1(9) . .
Dy3 Dy2 N5 C15 92(3) . .
O4 Dy2 N5 C19 -137.9(8) . .
O6 Dy2 N5 C19 67.0(9) . .
O1 Dy2 N5 C19 66.4(11) . .
O2 Dy2 N5 C19 142.1(8) . .
O2W Dy2 N5 C19 -93.1(9) . .
N6 Dy2 N5 C19 -14.2(8) . .
N8 Dy2 N5 C19 -31.9(10) . .
N7 Dy2 N5 C19 -172.9(10) . .
Dy4 Dy2 N5 C19 -178.4(8) . .
Dy1 Dy2 N5 C19 108.9(8) . .
Dy3 Dy2 N5 C19 -94(3) . .
O4 Dy2 N6 C20 146.5(8) . .
O6 Dy2 N6 C20 -66.9(9) . .
O1 Dy2 N6 C20 -134.6(8) . .
O2 Dy2 N6 C20 -54.9(12) . .
O2W Dy2 N6 C20 94.2(9) . .
N5 Dy2 N6 C20 13.0(8) . .
N8 Dy2 N6 C20 176.3(10) . .
N7 Dy2 N6 C20 34.9(10) . .
Dy4 Dy2 N6 C20 113.3(12) . .
Dy1 Dy2 N6 C20 -99.8(8) . .
Dy3 Dy2 N6 C20 -171.9(8) . .
O4 Dy2 N6 C24 -37.9(9) . .
O6 Dy2 N6 C24 108.7(8) . .
O1 Dy2 N6 C24 41.0(9) . .
O2 Dy2 N6 C24 120.7(9) . .
O2W Dy2 N6 C24 -90.2(8) . .
N5 Dy2 N6 C24 -171.4(9) . .
N8 Dy2 N6 C24 -8.1(8) . .
N7 Dy2 N6 C24 -149.5(8) . .
Dy4 Dy2 N6 C24 -71.1(13) . .
Dy1 Dy2 N6 C24 75.8(9) . .
Dy3 Dy2 N6 C24 3.7(9) . .
Dy4 O7 N7 C27 -160.1(9) . .
Dy4 O7 N7 Dy2 3.9(10) . .
O4 Dy2 N7 C27 -170.6(9) . .
O6 Dy2 N7 C27 48.4(9) . .
O1 Dy2 N7 C27 132.7(8) . .
O2 Dy2 N7 C27 117.5(10) . .
O2W Dy2 N7 C27 -93.3(9) . .
N5 Dy2 N7 C27 -12.4(8) . .
N6 Dy2 N7 C27 -34.4(10) . .
N8 Dy2 N7 C27 -121.1(10) . .
Dy4 Dy2 N7 C27 161.9(10) . .
Dy1 Dy2 N7 C27 113.2(9) . .
Dy3 Dy2 N7 C27 172.4(8) . .
O4 Dy2 N7 O7 24.8(8) . .
O6 Dy2 N7 O7 -116.2(8) . .
O1 Dy2 N7 O7 -31.9(10) . .
O2 Dy2 N7 O7 -47.1(8) . .
O2W Dy2 N7 O7 102.1(8) . .
N5 Dy2 N7 O7 -177.0(9) . .
N6 Dy2 N7 O7 161.0(7) . .
N8 Dy2 N7 O7 74.3(10) . .
Dy4 Dy2 N7 O7 -2.6(7) . .
Dy1 Dy2 N7 O7 -51.4(8) . .
Dy3 Dy2 N7 O7 7.9(9) . .
Dy3 O8 N8 C28 152.3(9) . .
Dy3 O8 N8 Dy2 -22.0(10) . .
O4 Dy2 N8 C28 164.4(9) . .
O6 Dy2 N8 C28 -56.8(9) . .
O1 Dy2 N8 C28 -121.6(10) . .
O2 Dy2 N8 C28 -148.0(8) . .
O2W Dy2 N8 C28 85.2(9) . .
N5 Dy2 N8 C28 24.5(10) . .
N6 Dy2 N8 C28 6.9(8) . .
N7 Dy2 N8 C28 112.8(10) . .
Dy4 Dy2 N8 C28 173.6(8) . .
Dy1 Dy2 N8 C28 -123.1(9) . .
Dy3 Dy2 N8 C28 -160.3(10) . .
O4 Dy2 N8 O8 -21.2(8) . .
O6 Dy2 N8 O8 117.5(8) . .
O1 Dy2 N8 O8 52.8(8) . .
O2 Dy2 N8 O8 26.4(10) . .
O2W Dy2 N8 O8 -100.4(8) . .
N5 Dy2 N8 O8 -161.1(7) . .
N6 Dy2 N8 O8 -178.8(9) . .
N7 Dy2 N8 O8 -72.9(10) . .
Dy4 Dy2 N8 O8 -12.0(9) . .
Dy1 Dy2 N8 O8 51.2(8) . .
Dy3 Dy2 N8 O8 14.1(7) . .
O3 Dy3 N9 C29 -39.3(7) . .
O8 Dy3 N9 C29 109.9(6) . .
O1 Dy3 N9 C29 38.9(6) . .
O3W Dy3 N9 C29 -91.6(6) . .
O4 Dy3 N9 C29 107.0(8) . .
N10 Dy3 N9 C29 -171.0(6) . .
N12 Dy3 N9 C29 -146.4(6) . .
N11 Dy3 N9 C29 -10.3(6) . .
Dy4 Dy3 N9 C29 -48(2) . .
Dy1 Dy3 N9 C29 0.8(6) . .
Dy2 Dy3 N9 C29 70.3(6) . .
O3 Dy3 N9 C33 147.7(6) . .
O8 Dy3 N9 C33 -63.1(7) . .
O1 Dy3 N9 C33 -134.1(7) . .
O3W Dy3 N9 C33 95.4(7) . .
O4 Dy3 N9 C33 -65.9(11) . .
N10 Dy3 N9 C33 16.0(6) . .
N12 Dy3 N9 C33 40.6(8) . .
N11 Dy3 N9 C33 176.7(8) . .
Dy4 Dy3 N9 C33 139.1(19) . .
Dy1 Dy3 N9 C33 -172.2(6) . .
Dy2 Dy3 N9 C33 -102.7(7) . .
O3 Dy3 N10 C38 42.3(8) . .
O8 Dy3 N10 C38 -107.8(6) . .
O1 Dy3 N10 C38 -114.5(8) . .
O3W Dy3 N10 C38 92.0(7) . .
O4 Dy3 N10 C38 -39.5(7) . .
N9 Dy3 N10 C38 171.1(6) . .
N12 Dy3 N10 C38 13.6(6) . .
N11 Dy3 N10 C38 151.0(6) . .
Dy4 Dy3 N10 C38 -1.6(7) . .
Dy1 Dy3 N10 C38 84(2) . .
Dy2 Dy3 N10 C38 -72.4(7) . .
O3 Dy3 N10 C34 -144.4(6) . .
O8 Dy3 N10 C34 65.6(6) . .
O1 Dy3 N10 C34 58.8(10) . .
O3W Dy3 N10 C34 -94.7(7) . .
O4 Dy3 N10 C34 133.9(6) . .
N9 Dy3 N10 C34 -15.6(6) . .
N12 Dy3 N10 C34 -173.0(7) . .
N11 Dy3 N10 C34 -35.7(8) . .
Dy4 Dy3 N10 C34 171.7(5) . .
Dy1 Dy3 N10 C34 -103(2) . .
Dy2 Dy3 N10 C34 100.9(6) . .
Dy1 O9 N11 C41 150.4(12) . .
Dy1 O9 N11 Dy3 -23.5(12) . .
O3 Dy3 N11 C41 168.7(12) . .
O8 Dy3 N11 C41 -52.1(12) . .
O1 Dy3 N11 C41 -116.6(12) . .
O3W Dy3 N11 C41 88.4(12) . .
O4 Dy3 N11 C41 -137.5(11) . .
N10 Dy3 N11 C41 29.9(13) . .
N9 Dy3 N11 C41 9.3(11) . .
N12 Dy3 N11 C41 119.0(12) . .
Dy4 Dy3 N11 C41 -175.6(11) . .
Dy1 Dy3 N11 C41 -158.5(13) . .
Dy2 Dy3 N11 C41 -116.5(12) . .
O3 Dy3 N11 O9 -17.3(9) . .
O8 Dy3 N11 O9 121.9(10) . .
O1 Dy3 N11 O9 57.5(9) . .
O3W Dy3 N11 O9 -97.6(10) . .
O4 Dy3 N11 O9 36.5(11) . .
N10 Dy3 N11 O9 -156.0(9) . .
N9 Dy3 N11 O9 -176.6(11) . .
N12 Dy3 N11 O9 -66.9(12) . .
Dy4 Dy3 N11 O9 -1.6(11) . .
Dy1 Dy3 N11 O9 15.6(8) . .
Dy2 Dy3 N11 O9 57.6(10) . .
Dy4 O10 N12 C42 -140.2(9) . .
Dy4 O10 N12 Dy3 28.9(9) . .
O3 Dy3 N12 C42 -173.0(7) . .
O8 Dy3 N12 C42 47.9(8) . .
O1 Dy3 N12 C42 136.2(7) . .
O3W Dy3 N12 C42 -92.1(7) . .
O4 Dy3 N12 C42 112.8(7) . .
N10 Dy3 N12 C42 -12.5(7) . .
N9 Dy3 N12 C42 -37.1(8) . .
N11 Dy3 N12 C42 -123.1(8) . .
Dy4 Dy3 N12 C42 151.7(8) . .
Dy1 Dy3 N12 C42 175.1(6) . .
Dy2 Dy3 N12 C42 113.2(7) . .
O3 Dy3 N12 O10 16.7(5) . .
O8 Dy3 N12 O10 -122.3(6) . .
O1 Dy3 N12 O10 -34.0(7) . .
O3W Dy3 N12 O10 97.6(6) . .
O4 Dy3 N12 O10 -57.5(5) . .
N10 Dy3 N12 O10 177.2(5) . .
N9 Dy3 N12 O10 152.7(5) . .
N11 Dy3 N12 O10 66.6(7) . .
Dy4 Dy3 N12 O10 -18.5(5) . .
Dy1 Dy3 N12 O10 4.8(5) . .
Dy2 Dy3 N12 O10 -57.1(5) . .
C5 N1 C1 C2 -4(2) . .
Dy1 N1 C1 C2 170.4(9) . .
C5 N1 C1 C13 170.8(11) . .
Dy1 N1 C1 C13 -15.2(15) . .
N1 C1 C2 C3 1(2) . .
C13 C1 C2 C3 -173.3(13) . .
C1 C2 C3 C4 4(2) . .
C2 C3 C4 C11 173.2(14) . .
C2 C3 C4 C5 -6(2) . .
C1 N1 C5 C6 -170.8(13) . .
Dy1 N1 C5 C6 15.0(16) . .
C1 N1 C5 C4 1.6(19) . .
Dy1 N1 C5 C4 -172.6(9) . .
C11 C4 C5 N1 -176.3(12) . .
C3 C4 C5 N1 3.1(18) . .
C11 C4 C5 C6 -3.6(19) . .
C3 C4 C5 C6 175.7(12) . .
C10 N2 C6 C5 171.2(11) . .
Dy1 N2 C6 C5 -11.9(15) . .
C10 N2 C6 C7 -5.3(18) . .
Dy1 N2 C6 C7 171.6(9) . .
N1 C5 C6 N2 -2.2(19) . .
C4 C5 C6 N2 -174.8(11) . .
N1 C5 C6 C7 174.4(12) . .
C4 C5 C6 C7 1.7(19) . .
N2 C6 C7 C8 2.4(19) . .
C5 C6 C7 C8 -174.0(12) . .
N2 C6 C7 C12 175.2(12) . .
C5 C6 C7 C12 -1(2) . .
C12 C7 C8 C9 -172.6(13) . .
C6 C7 C8 C9 0.2(19) . .
C7 C8 C9 C10 0.3(19) . .
C6 N2 C10 C9 5.7(17) . .
Dy1 N2 C10 C9 -171.2(8) . .
C6 N2 C10 C14 -177.9(10) . .
Dy1 N2 C10 C14 5.2(13) . .
C8 C9 C10 N2 -3.2(18) . .
C8 C9 C10 C14 -179.3(11) . .
C3 C4 C11 C12 -173.8(16) . .
C5 C4 C11 C12 5(2) . .
C4 C11 C12 C7 -5(3) . .
C8 C7 C12 C11 175.2(15) . .
C6 C7 C12 C11 3(2) . .
O5 N3 C13 C1 -179.8(10) . .
Dy1 N3 C13 C1 16.1(16) . .
N1 C1 C13 N3 -0.6(18) . .
C2 C1 C13 N3 173.7(13) . .
O6 N4 C14 C10 178.6(9) . .
Dy1 N4 C14 C10 -3.5(14) . .
N2 C10 C14 N4 -1.1(16) . .
C9 C10 C14 N4 175.2(11) . .
C19 N5 C15 C16 -2.8(17) . .
Dy2 N5 C15 C16 171.4(9) . .
C19 N5 C15 C27 173.3(10) . .
Dy2 N5 C15 C27 -12.5(13) . .
N5 C15 C16 C17 0.4(19) . .
C27 C15 C16 C17 -175.2(12) . .
C15 C16 C17 C18 3(2) . .
C16 C17 C18 C19 -3.3(19) . .
C16 C17 C18 C25 175.7(12) . .
C17 C18 C19 N5 0.8(19) . .
C25 C18 C19 N5 -178.1(12) . .
C17 C18 C19 C20 173.3(11) . .
C25 C18 C19 C20 -5.6(19) . .
C15 N5 C19 C18 2.2(18) . .
Dy2 N5 C19 C18 -172.1(10) . .
C15 N5 C19 C20 -170.6(10) . .
Dy2 N5 C19 C20 15.1(14) . .
C24 N6 C20 C21 -3.8(18) . .
Dy2 N6 C20 C21 171.8(9) . .
C24 N6 C20 C19 173.5(10) . .
Dy2 N6 C20 C19 -10.8(14) . .
C18 C19 C20 N6 -175.8(11) . .
N5 C19 C20 N6 -2.8(16) . .
C18 C19 C20 C21 1.7(19) . .
N5 C19 C20 C21 174.7(11) . .
N6 C20 C21 C26 178.3(12) . .
C19 C20 C21 C26 1.0(18) . .
N6 C20 C21 C22 4.2(19) . .
C19 C20 C21 C22 -173.1(11) . .
C20 C21 C22 C23 -0.7(19) . .
C26 C21 C22 C23 -174.7(13) . .
C21 C22 C23 C24 -3(2) . .
C20 N6 C24 C23 -0.1(17) . .
Dy2 N6 C24 C23 -175.9(9) . .
C20 N6 C24 C28 -175.1(11) . .
Dy2 N6 C24 C28 9.2(14) . .
C22 C23 C24 N6 3.2(19) . .
C22 C23 C24 C28 178.0(12) . .
C19 C18 C25 C26 7(2) . .
C17 C18 C25 C26 -172.0(12) . .
C18 C25 C26 C21 -4(2) . .
C20 C21 C26 C25 0(2) . .
C22 C21 C26 C25 174.0(13) . .
O7 N7 C27 C15 176.9(10) . .
Dy2 N7 C27 C15 12.3(15) . .
N5 C15 C27 N7 -0.6(17) . .
C16 C15 C27 N7 175.2(12) . .
O8 N8 C28 C24 -179.7(10) . .
Dy2 N8 C28 C24 -5.3(15) . .
N6 C24 C28 N8 -2.4(18) . .
C23 C24 C28 N8 -177.5(11) . .
C33 N9 C29 C30 0.1(3) . .
Dy3 N9 C29 C30 -173.0(6) . .
C33 N9 C29 C41 -176.1(12) . .
Dy3 N9 C29 C41 10.8(11) . .
N9 C29 C30 C31 0.1(3) . .
C41 C29 C30 C31 176.2(13) . .
C29 C30 C31 C32 -0.2(7) . .
C30 C31 C32 C33 0.2(9) . .
C30 C31 C32 C39 -168.7(11) . .
C29 N9 C33 C32 -0.1(6) . .
Dy3 N9 C33 C32 173.0(6) . .
C29 N9 C33 C34 171.8(7) . .
Dy3 N9 C33 C34 -15.0(10) . .
C31 C32 C33 N9 0.0(8) . .
C39 C32 C33 N9 171.1(8) . .
C31 C32 C33 C34 -171.0(10) . .
C39 C32 C33 C34 0.1(2) . .
C38 N10 C34 C35 -0.1(3) . .
Dy3 N10 C34 C35 -173.9(6) . .
C38 N10 C34 C33 -171.7(8) . .
Dy3 N10 C34 C33 14.6(10) . .
N9 C33 C34 N10 0.9(11) . .
C32 C33 C34 N10 172.2(7) . .
N9 C33 C34 C35 -171.1(8) . .
C32 C33 C34 C35 0.2(3) . .
N10 C34 C35 C40 -171.7(9) . .
C33 C34 C35 C40 -0.4(6) . .
N10 C34 C35 C36 0.1(3) . .
C33 C34 C35 C36 171.4(8) . .
C40 C35 C36 C37 170.1(11) . .
C34 C35 C36 C37 -0.5(7) . .
C35 C36 C37 C38 0.9(9) . .
C34 N10 C38 C37 0.6(7) . .
Dy3 N10 C38 C37 174.3(8) . .
C34 N10 C38 C42 172.9(6) . .
Dy3 N10 C38 C42 -13.4(6) . .
C36 C37 C38 N10 -0.9(9) . .
C36 C37 C38 C42 -172.5(8) . .
C31 C32 C39 C40 170.0(12) . .
C33 C32 C39 C40 -0.1(6) . .
C32 C39 C40 C35 -0.1(10) . .
C36 C35 C40 C39 -170.0(11) . .
C34 C35 C40 C39 0.3(9) . .
O9 N11 C41 C29 177.6(12) . .
Dy3 N11 C41 C29 -8(2) . .
N9 C29 C41 N11 -1.3(19) . .
C30 C29 C41 N11 -177.7(12) . .
O10 N12 C42 C38 -179.3(4) . .
Dy3 N12 C42 C38 11.5(7) . .
N10 C38 C42 N12 0.4(3) . .
C37 C38 C42 N12 172.9(9) . .

loop_
_platon_squeeze_void_nr
_platon_squeeze_void_average_x
_platon_squeeze_void_average_y
_platon_squeeze_void_average_z
_platon_squeeze_void_volume
_platon_squeeze_void_count_electrons
_platon_squeeze_void_content
1 -0.005 -0.015 -0.004 6748 2674 ' '
